data_7102087
loop_
_publ_author_name
'Bagai, Rashmi'
'Abboud, Khalil A.'
'Christou, George'

_publ_section_title
;
 A discrete Fe~18~ 'molecular chain'
;
_journal_coden_ASTM CHCOFS
_journal_issue 32
_journal_name_full
;
 Chemical Communications (Cambridge, United Kingdom)
;
_journal_page_first 3359
_journal_page_last 3361
_journal_paper_doi 10.1039/b708783g
_journal_year 2007
_chemical_formula_sum 'C188 H364 Cl8 Fe18 N8 O74'
_chemical_formula_weight 5209.77
_space_group_IT_number 2
_symmetry_cell_setting triclinic
_symmetry_space_group_name_Hall '-P 1'
_symmetry_space_group_name_H-M 'P -1'
_atom_sites_solution_hydrogens geom
_atom_sites_solution_primary direct
_atom_sites_solution_secondary difmap
_audit_creation_method SHELXL-97
_cell_angle_alpha 106.938(2)
_cell_angle_beta 104.711(2)
_cell_angle_gamma 90.867(2)
_cell_formula_units_Z 1
_cell_length_a 15.7923(12)
_cell_length_b 17.9984(13)
_cell_length_c 24.8805(19)
_cell_measurement_reflns_used 223
_cell_measurement_temperature 173(2)
_cell_measurement_theta_max 28.0
_cell_measurement_theta_min 2.0
_cell_volume 6513.0(8)
_computing_cell_refinement 'Bruker SMART v5.624 SAINT 6.36a (Bruker 199'
_computing_data_collection 'Bruker SMART v5.624 (Bruker 1998)'
_computing_data_reduction 'Bruker SHELXTL v6.12 (Bruker 2000)'
_computing_molecular_graphics 'Bruker SHELXTL v6.12'
_computing_publication_material 'Bruker SHELXTL v6.12'
_computing_structure_refinement 'Bruker SHELXTL v6.12'
_computing_structure_solution 'Bruker SHELXTL v6.12'
_diffrn_ambient_temperature 173(2)
_diffrn_measured_fraction_theta_full 0.954
_diffrn_measured_fraction_theta_max 0.954
_diffrn_measurement_device_type 'SMART CCD area detector'
_diffrn_measurement_method '\w scans'
_diffrn_radiation_monochromator graphite
_diffrn_radiation_source 'fine-focus sealed tube'
_diffrn_radiation_type MoK\a
_diffrn_radiation_wavelength 0.71073
_diffrn_reflns_av_R_equivalents 0.0449
_diffrn_reflns_av_sigmaI/netI 0.1202
_diffrn_reflns_limit_h_max 20
_diffrn_reflns_limit_h_min -19
_diffrn_reflns_limit_k_max 15
_diffrn_reflns_limit_k_min -23
_diffrn_reflns_limit_l_max 32
_diffrn_reflns_limit_l_min -31
_diffrn_reflns_number 42915
_diffrn_reflns_theta_full 27.50
_diffrn_reflns_theta_max 27.50
_diffrn_reflns_theta_min 1.69
_diffrn_standards_decay_% '< 1'
_diffrn_standards_number 0
_exptl_absorpt_coefficient_mu 1.124
_exptl_absorpt_correction_T_max 0.9286
_exptl_absorpt_correction_T_min 0.7951
_exptl_absorpt_correction_type integration
_exptl_absorpt_process_details 'based on measured indexed crystal faces, Bruker SHELXTL v6.12 (Bruker 1998)'
_exptl_crystal_colour orange
_exptl_crystal_density_diffrn 1.328
_exptl_crystal_density_meas ?
_exptl_crystal_density_method .
_exptl_crystal_description plates
_exptl_crystal_F_000 2744
_exptl_crystal_size_max 0.23
_exptl_crystal_size_mid 0.18
_exptl_crystal_size_min 0.07
_refine_diff_density_max 0.769
_refine_diff_density_min -0.463
_refine_diff_density_rms 0.090
_refine_ls_extinction_method none
_refine_ls_goodness_of_fit_ref 0.938
_refine_ls_hydrogen_treatment constr
_refine_ls_matrix_type full
_refine_ls_number_parameters 1183
_refine_ls_number_reflns 28556
_refine_ls_number_restraints 0
_refine_ls_restrained_S_all 0.938
_refine_ls_R_factor_all 0.0851
_refine_ls_R_factor_gt 0.0467
_refine_ls_shift/su_max 0.057
_refine_ls_shift/su_mean 0.001
_refine_ls_structure_factor_coef Fsqd
_refine_ls_weighting_details 'calc w=1/[\s^2^(Fo^2^)+(0.0561P)^2^] where P=(Fo^2^+2Fc^2^)/3'
_refine_ls_weighting_scheme calc
_refine_ls_wR_factor_gt 0.1252
_refine_ls_wR_factor_ref 0.1305
_reflns_number_gt 15055
_reflns_number_total 28556
_reflns_threshold_expression I>2\s(I)
_cod_data_source_file b708783g.txt
_cod_data_source_block rb49
_cod_depositor_comments
;
The following automatic conversions were performed:
'_symmetry_cell_setting' value 'Triclinic' changed to 'triclinic'
according to '/home/saulius/struct/CIF-dictionaries/cif_core.dic'
dictionary named 'cif_core.dic' version 2.4.1 from 2010-06-29.

Automatic conversion script
Id: cif_fix_enum 1527 2010-12-29 10:47:43Z saulius 
;
_cod_original_sg_symbol_H-M P-1
_cod_database_code 7102087

loop_
_symmetry_equiv_pos_as_xyz
'x, y, z'
'-x, -y, -z'

loop_
_atom_site_label
_atom_site_type_symbol
_atom_site_fract_x
_atom_site_fract_y
_atom_site_fract_z
_atom_site_U_iso_or_equiv
_atom_site_adp_type
_atom_site_occupancy
_atom_site_symmetry_multiplicity
_atom_site_calc_flag
_atom_site_refinement_flags
_atom_site_disorder_assembly
_atom_site_disorder_group
Fe1 Fe 0.42886(3) 0.52672(3) 0.03456(2) 0.02945(14) Uani 1 1 d . . .
Fe2 Fe 0.28926(3) 0.65135(3) 0.07744(2) 0.03064(14) Uani 1 1 d . . .
Fe3 Fe 0.46803(3) 0.71101(3) 0.13175(2) 0.02893(13) Uani 1 1 d . . .
Fe4 Fe 0.31219(4) 0.79899(4) 0.20256(3) 0.04017(16) Uani 1 1 d . . .
Fe5 Fe 0.42628(3) 0.95792(3) 0.28195(2) 0.02963(14) Uani 1 1 d . . .
Fe6 Fe 0.62181(3) 1.07742(3) 0.37438(2) 0.02914(13) Uani 1 1 d . . .
Fe7 Fe 0.59425(3) 1.06729(3) 0.25256(2) 0.02716(13) Uani 1 1 d . . .
Fe8 Fe 0.78948(3) 1.01997(3) 0.32135(2) 0.03184(14) Uani 1 1 d . . .
Fe9 Fe 0.53965(4) 1.23109(3) 0.33102(3) 0.03343(14) Uani 1 1 d . . .
N1 N 0.58963(19) 0.69123(17) 0.10244(14) 0.0317(8) Uani 1 1 d . . .
H1A H 0.5999 0.6400 0.1009 0.038 Uiso 1 1 calc R . .
N2 N 0.55183(19) 0.80927(18) 0.19699(13) 0.0320(8) Uani 1 1 d . . .
H2A H 0.5215 0.8526 0.1948 0.038 Uiso 1 1 calc R . .
N3 N 0.3496(2) 0.96109(19) 0.34504(14) 0.0361(8) Uani 1 1 d . . .
H3D H 0.3265 0.9106 0.3391 0.043 Uiso 1 1 calc R . .
N4 N 0.3562(2) 1.06039(19) 0.27902(14) 0.0352(8) Uani 1 1 d . . .
H4D H 0.3977 1.1020 0.2866 0.042 Uiso 1 1 calc R . .
O1 O 0.33048(16) 0.51307(15) -0.04015(11) 0.0373(7) Uani 1 1 d . . .
O2 O 0.22894(16) 0.58154(15) -0.00432(12) 0.0375(7) Uani 1 1 d . . .
O3 O 0.33907(17) 0.46579(15) 0.05676(12) 0.0390(7) Uani 1 1 d . . .
O4 O 0.27363(18) 0.56081(15) 0.10768(12) 0.0399(7) Uani 1 1 d . . .
O5 O 0.52048(15) 0.56774(14) 0.00373(11) 0.0296(6) Uani 1 1 d . . .
O6 O 0.40362(15) 0.62696(13) 0.06770(10) 0.0282(6) Uani 1 1 d . . .
O7 O 0.51374(17) 0.52766(15) 0.11499(12) 0.0364(7) Uani 1 1 d . . .
O8 O 0.51828(16) 0.64327(15) 0.18175(11) 0.0350(6) Uani 1 1 d . . .
O9 O 0.29624(16) 0.74148(15) 0.04140(11) 0.0347(6) Uani 1 1 d . . .
O10 O 0.43783(16) 0.78843(14) 0.08447(11) 0.0319(6) Uani 1 1 d . . .
O11 O 0.35822(15) 0.72653(14) 0.15280(11) 0.0302(6) Uani 1 1 d . . .
O12 O 0.17162(16) 0.68134(16) 0.08687(12) 0.0396(7) Uani 1 1 d . . .
O13 O 0.19375(19) 0.80106(19) 0.14877(16) 0.0758(12) Uani 1 1 d . . .
O14 O 0.2653(4) 0.7435(4) 0.24309(18) 0.181(3) Uani 1 1 d . . .
O15 O 0.2567(3) 0.8134(2) 0.3272(2) 0.0975(15) Uani 1 1 d . . .
O16 O 0.42756(16) 0.84410(14) 0.26362(11) 0.0335(6) Uani 1 1 d . . .
O17 O 0.32083(16) 0.91229(15) 0.21366(11) 0.0369(7) Uani 1 1 d . . .
O18 O 0.52162(15) 0.99305(14) 0.35397(10) 0.0300(6) Uani 1 1 d . . .
O19 O 0.49906(15) 0.97718(14) 0.23139(11) 0.0291(6) Uani 1 1 d . . .
O21 O 0.68770(17) 1.02018(17) 0.42909(12) 0.0422(7) Uani 1 1 d . . .
O22 O 0.80770(18) 0.99439(18) 0.39780(12) 0.0476(8) Uani 1 1 d . . .
O23 O 0.66979(15) 1.02646(14) 0.30982(10) 0.0283(6) Uani 1 1 d . . .
O24 O 0.65168(16) 1.01147(14) 0.18989(11) 0.0307(6) Uani 1 1 d . . .
O25 O 0.79259(16) 1.03086(15) 0.24268(11) 0.0340(6) Uani 1 1 d . . .
O26 O 0.92004(17) 0.98667(18) 0.32619(12) 0.0411(7) Uani 1 1 d . . .
O27 O 0.80512(17) 0.90099(16) 0.28640(12) 0.0425(7) Uani 1 1 d . . .
O28 O 0.83599(17) 1.12946(16) 0.36874(12) 0.0409(7) Uani 1 1 d . . .
O29 O 0.72628(17) 1.16086(16) 0.41089(11) 0.0393(7) Uani 1 1 d . . .
O30 O 0.55186(15) 1.12617(14) 0.31807(10) 0.0284(6) Uani 1 1 d . . .
O31 O 0.57015(17) 1.14272(16) 0.43756(11) 0.0353(6) Uani 1 1 d . . .
O32 O 0.56848(18) 1.25741(15) 0.41865(12) 0.0391(7) Uani 1 1 d . . .
O33 O 0.67589(16) 1.16321(15) 0.26013(11) 0.0345(6) Uani 1 1 d . . .
O34 O 0.65411(18) 1.27121(15) 0.32633(12) 0.0398(7) Uani 1 1 d . . .
O35 O 0.50381(16) 1.09908(15) 0.19050(11) 0.0340(6) Uani 1 1 d . . .
O36 O 0.49091(18) 1.22053(16) 0.24277(12) 0.0413(7) Uani 1 1 d . . .
O37 O 0.40573(18) 1.23534(17) 0.33052(13) 0.0437(7) Uani 1 1 d . . .
O38 O 0.48777(19) 1.34108(16) 0.34290(13) 0.0456(7) Uani 1 1 d . . .
C1 C 0.2555(3) 0.5375(2) -0.04545(17) 0.0332(9) Uani 1 1 d . . .
C2 C 0.1908(3) 0.5119(2) -0.10586(17) 0.0391(10) Uani 1 1 d . . .
C3 C 0.0960(3) 0.5126(4) -0.1029(2) 0.085(2) Uani 1 1 d . . .
H3A H 0.0841 0.4752 -0.0833 0.127 Uiso 1 1 calc R . .
H3B H 0.0567 0.4979 -0.1426 0.127 Uiso 1 1 calc R . .
H3C H 0.0861 0.5650 -0.0811 0.127 Uiso 1 1 calc R . .
C4 C 0.2068(4) 0.4306(3) -0.1400(2) 0.0814(19) Uani 1 1 d . . .
H4A H 0.1945 0.3929 -0.1208 0.122 Uiso 1 1 calc R . .
H4B H 0.2682 0.4305 -0.1415 0.122 Uiso 1 1 calc R . .
H4C H 0.1679 0.4163 -0.1798 0.122 Uiso 1 1 calc R . .
C5 C 0.2102(4) 0.5701(3) -0.1365(2) 0.0829(19) Uani 1 1 d . . .
H5A H 0.2002 0.6226 -0.1148 0.124 Uiso 1 1 calc R . .
H5B H 0.1714 0.5553 -0.1763 0.124 Uiso 1 1 calc R . .
H5C H 0.2717 0.5695 -0.1380 0.124 Uiso 1 1 calc R . .
C11 C 0.2826(3) 0.4903(2) 0.08385(18) 0.0350(10) Uani 1 1 d . . .
C12 C 0.2185(3) 0.4286(2) 0.08910(19) 0.0406(10) Uani 1 1 d . . .
C13 C 0.1250(3) 0.4517(3) 0.0710(3) 0.0781(19) Uani 1 1 d . . .
H13A H 0.0830 0.4134 0.0740 0.117 Uiso 1 1 calc R . .
H13B H 0.1116 0.4531 0.0307 0.117 Uiso 1 1 calc R . .
H13C H 0.1205 0.5034 0.0969 0.117 Uiso 1 1 calc R . .
C14 C 0.2245(3) 0.3478(2) 0.0495(2) 0.0540(13) Uani 1 1 d . . .
H14A H 0.1833 0.3099 0.0537 0.081 Uiso 1 1 calc R . .
H14B H 0.2846 0.3331 0.0604 0.081 Uiso 1 1 calc R . .
H14C H 0.2096 0.3481 0.0089 0.081 Uiso 1 1 calc R . .
C15 C 0.2409(4) 0.4285(3) 0.1523(2) 0.0796(18) Uani 1 1 d . . .
H15A H 0.2007 0.3896 0.1562 0.119 Uiso 1 1 calc R . .
H15B H 0.2349 0.4802 0.1774 0.119 Uiso 1 1 calc R . .
H15C H 0.3015 0.4156 0.1641 0.119 Uiso 1 1 calc R . .
C21 C 0.5239(2) 0.5697(2) 0.16658(18) 0.0322(9) Uani 1 1 d . . .
C22 C 0.5454(3) 0.5335(2) 0.21596(19) 0.0418(11) Uani 1 1 d . . .
C23 C 0.5433(5) 0.4461(3) 0.1915(3) 0.108(3) Uani 1 1 d . . .
H23A H 0.4843 0.4246 0.1664 0.163 Uiso 1 1 calc R . .
H23B H 0.5580 0.4233 0.2236 0.163 Uiso 1 1 calc R . .
H23C H 0.5862 0.4336 0.1686 0.163 Uiso 1 1 calc R . .
C24 C 0.6376(4) 0.5657(4) 0.2548(3) 0.099(2) Uani 1 1 d . . .
H24A H 0.6520 0.5426 0.2867 0.149 Uiso 1 1 calc R . .
H24B H 0.6399 0.6225 0.2708 0.149 Uiso 1 1 calc R . .
H24C H 0.6802 0.5527 0.2316 0.149 Uiso 1 1 calc R . .
C25 C 0.4790(4) 0.5539(4) 0.2513(3) 0.098(2) Uani 1 1 d . . .
H25A H 0.4198 0.5330 0.2261 0.148 Uiso 1 1 calc R . .
H25B H 0.4812 0.6107 0.2672 0.148 Uiso 1 1 calc R . .
H25C H 0.4930 0.5311 0.2834 0.148 Uiso 1 1 calc R . .
C31 C 0.3630(3) 0.7873(2) 0.05013(16) 0.0304(9) Uani 1 1 d . . .
C32 C 0.3506(3) 0.8465(2) 0.01633(19) 0.0403(10) Uani 1 1 d . . .
C33 C 0.3187(4) 0.8007(3) -0.0487(2) 0.0738(17) Uani 1 1 d . . .
H33A H 0.3101 0.8372 -0.0717 0.111 Uiso 1 1 calc R . .
H33B H 0.2629 0.7698 -0.0563 0.111 Uiso 1 1 calc R . .
H33C H 0.3627 0.7658 -0.0596 0.111 Uiso 1 1 calc R . .
C34 C 0.2825(4) 0.8986(3) 0.0337(3) 0.0772(18) Uani 1 1 d . . .
H34A H 0.3031 0.9278 0.0753 0.116 Uiso 1 1 calc R . .
H34B H 0.2274 0.8668 0.0263 0.116 Uiso 1 1 calc R . .
H34C H 0.2724 0.9352 0.0108 0.116 Uiso 1 1 calc R . .
C35 C 0.4367(3) 0.8952(3) 0.0284(2) 0.0670(15) Uani 1 1 d . . .
H35A H 0.4569 0.9244 0.0700 0.101 Uiso 1 1 calc R . .
H35B H 0.4276 0.9318 0.0054 0.101 Uiso 1 1 calc R . .
H35C H 0.4811 0.8608 0.0174 0.101 Uiso 1 1 calc R . .
C41 C 0.1466(3) 0.7464(3) 0.10744(19) 0.0434(11) Uani 1 1 d . . .
C42 C 0.0529(3) 0.7592(3) 0.0789(2) 0.0576(14) Uani 1 1 d . . .
C43 C -0.0078(3) 0.7072(4) 0.0932(3) 0.094(2) Uani 1 1 d . . .
H43A H 0.0043 0.6528 0.0788 0.141 Uiso 1 1 calc R . .
H43B H -0.0690 0.7128 0.0746 0.141 Uiso 1 1 calc R . .
H43C H 0.0016 0.7221 0.1356 0.141 Uiso 1 1 calc R . .
C44 C 0.0398(3) 0.7353(3) 0.0131(2) 0.0786(18) Uani 1 1 d . . .
H44A H 0.0504 0.6804 -0.0010 0.118 Uiso 1 1 calc R . .
H44B H 0.0812 0.7679 0.0041 0.118 Uiso 1 1 calc R . .
H44C H -0.0205 0.7423 -0.0060 0.118 Uiso 1 1 calc R . .
C45 C 0.0364(4) 0.8446(4) 0.1006(4) 0.135(4) Uani 1 1 d . . .
H45A H 0.0448 0.8601 0.1429 0.203 Uiso 1 1 calc R . .
H45B H -0.0239 0.8515 0.0814 0.203 Uiso 1 1 calc R . .
H45C H 0.0778 0.8771 0.0915 0.203 Uiso 1 1 calc R . .
C51 C 0.2461(3) 0.7523(4) 0.2880(2) 0.0572(14) Uani 1 1 d . . .
C52 C 0.2075(3) 0.6769(3) 0.2942(2) 0.0544(13) Uani 1 1 d . . .
C53 C 0.2770(4) 0.6205(4) 0.2949(3) 0.123(3) Uani 1 1 d . . .
H53A H 0.2534 0.5722 0.2988 0.185 Uiso 1 1 calc R . .
H53B H 0.3284 0.6438 0.3280 0.185 Uiso 1 1 calc R . .
H53C H 0.2944 0.6087 0.2585 0.185 Uiso 1 1 calc R . .
C54 C 0.1288(3) 0.6431(3) 0.2411(2) 0.0733(17) Uani 1 1 d . . .
H54A H 0.1026 0.5949 0.2437 0.110 Uiso 1 1 calc R . .
H54B H 0.1484 0.6315 0.2055 0.110 Uiso 1 1 calc R . .
H54C H 0.0850 0.6810 0.2403 0.110 Uiso 1 1 calc R . .
C55 C 0.1802(5) 0.6923(4) 0.3493(3) 0.104(2) Uani 1 1 d . . .
H55A H 0.1561 0.6434 0.3518 0.157 Uiso 1 1 calc R . .
H55B H 0.1353 0.7293 0.3496 0.157 Uiso 1 1 calc R . .
H55C H 0.2314 0.7145 0.3828 0.157 Uiso 1 1 calc R . .
C61 C 0.7597(3) 0.9906(3) 0.4305(2) 0.0475(12) Uani 1 1 d . A .
C62 C 0.7907(4) 0.9471(5) 0.4757(3) 0.114(3) Uani 1 1 d . . .
C63 C 0.8692(8) 0.9039(8) 0.4707(6) 0.081(4) Uiso 0.524(9) 1 d P A 3
H63A H 0.9224 0.9378 0.4954 0.122 Uiso 0.524(9) 1 calc PR A 3
H63B H 0.8717 0.8879 0.4300 0.122 Uiso 0.524(9) 1 calc PR A 3
H63C H 0.8652 0.8576 0.4834 0.122 Uiso 0.524(9) 1 calc PR A 3
C63' C 0.7513(12) 0.8457(10) 0.4233(8) 0.144(8) Uiso 0.476(9) 1 d P A 4
H63D H 0.7664 0.8410 0.3866 0.215 Uiso 0.476(9) 1 calc PR A 4
H63E H 0.6874 0.8366 0.4155 0.215 Uiso 0.476(9) 1 calc PR A 4
H63F H 0.7798 0.8069 0.4405 0.215 Uiso 0.476(9) 1 calc PR A 4
C64 C 0.7194(7) 0.8980(7) 0.4793(5) 0.062(3) Uiso 0.524(9) 1 d P A 3
H64A H 0.6968 0.9258 0.5121 0.093 Uiso 0.524(9) 1 calc PR A 3
H64B H 0.7414 0.8496 0.4852 0.093 Uiso 0.524(9) 1 calc PR A 3
H64C H 0.6720 0.8857 0.4430 0.093 Uiso 0.524(9) 1 calc PR A 3
C64' C 0.8888(7) 0.9508(7) 0.4937(5) 0.059(3) Uiso 0.476(9) 1 d P A 4
H64D H 0.9129 1.0024 0.5211 0.088 Uiso 0.476(9) 1 calc PR A 4
H64E H 0.9110 0.9416 0.4592 0.088 Uiso 0.476(9) 1 calc PR A 4
H64F H 0.9068 0.9107 0.5127 0.088 Uiso 0.476(9) 1 calc PR A 4
C65 C 0.8091(7) 1.0243(6) 0.5398(5) 0.082(4) Uiso 0.524(9) 1 d P A 3
H65A H 0.8399 1.0692 0.5358 0.123 Uiso 0.524(9) 1 calc PR A 3
H65B H 0.8450 1.0088 0.5724 0.123 Uiso 0.524(9) 1 calc PR A 3
H65C H 0.7526 1.0386 0.5474 0.123 Uiso 0.524(9) 1 calc PR A 3
C65' C 0.7371(10) 0.9345(10) 0.5054(7) 0.099(5) Uiso 0.476(9) 1 d P A 4
H65D H 0.7415 0.9806 0.5391 0.149 Uiso 0.476(9) 1 calc PR A 4
H65E H 0.7530 0.8893 0.5188 0.149 Uiso 0.476(9) 1 calc PR A 4
H65F H 0.6766 0.9244 0.4803 0.149 Uiso 0.476(9) 1 calc PR A 4
C71 C 0.7333(3) 1.0127(2) 0.19488(17) 0.0320(9) Uani 1 1 d . . .
C72 C 0.7635(3) 0.9911(2) 0.13881(17) 0.0378(10) Uani 1 1 d . . .
C73 C 0.8223(3) 1.0604(3) 0.1398(2) 0.0571(13) Uani 1 1 d . . .
H73A H 0.7882 1.1055 0.1402 0.086 Uiso 1 1 calc R . .
H73B H 0.8443 1.0463 0.1051 0.086 Uiso 1 1 calc R . .
H73C H 0.8721 1.0736 0.1749 0.086 Uiso 1 1 calc R . .
C74 C 0.8186(4) 0.9202(3) 0.1383(2) 0.0686(15) Uani 1 1 d . . .
H74A H 0.7816 0.8756 0.1376 0.103 Uiso 1 1 calc R . .
H74B H 0.8684 0.9338 0.1733 0.103 Uiso 1 1 calc R . .
H74C H 0.8406 0.9066 0.1035 0.103 Uiso 1 1 calc R . .
C75 C 0.6853(3) 0.9713(3) 0.08441(18) 0.0623(15) Uani 1 1 d . . .
H75A H 0.6513 1.0165 0.0854 0.093 Uiso 1 1 calc R . .
H75B H 0.6478 0.9269 0.0835 0.093 Uiso 1 1 calc R . .
H75C H 0.7069 0.9579 0.0495 0.093 Uiso 1 1 calc R . .
C81 C 0.8891(3) 0.9163(3) 0.30178(18) 0.0423(11) Uani 1 1 d . . .
C82 C 0.9487(3) 0.8512(3) 0.2930(2) 0.0540(13) Uani 1 1 d . . .
C83 C 0.9732(5) 0.8301(4) 0.3491(3) 0.117(3) Uani 1 1 d . . .
H83A H 1.0033 0.8759 0.3813 0.176 Uiso 1 1 calc R . .
H83B H 1.0122 0.7882 0.3454 0.176 Uiso 1 1 calc R . .
H83C H 0.9198 0.8124 0.3569 0.176 Uiso 1 1 calc R . .
C84 C 1.0300(4) 0.8808(4) 0.2813(3) 0.101(2) Uani 1 1 d . . .
H84A H 1.0599 0.9261 0.3142 0.152 Uiso 1 1 calc R . .
H84B H 1.0133 0.8960 0.2456 0.152 Uiso 1 1 calc R . .
H84C H 1.0697 0.8395 0.2766 0.152 Uiso 1 1 calc R . .
C85 C 0.9018(4) 0.7811(3) 0.2424(3) 0.091(2) Uani 1 1 d . . .
H85A H 0.9414 0.7397 0.2374 0.137 Uiso 1 1 calc R . .
H85B H 0.8844 0.7962 0.2066 0.137 Uiso 1 1 calc R . .
H85C H 0.8494 0.7620 0.2505 0.137 Uiso 1 1 calc R . .
C91 C 0.8041(3) 1.1702(2) 0.40887(18) 0.0397(10) Uani 1 1 d . B .
C92 C 0.8666(3) 1.2328(3) 0.4606(2) 0.0502(12) Uani 1 1 d . . .
C93 C 0.8203(6) 1.3073(6) 0.4743(5) 0.078(3) Uiso 0.628(11) 1 d P B 1
H93A H 0.7745 1.2996 0.4929 0.117 Uiso 0.628(11) 1 calc PR B 1
H93B H 0.7935 1.3192 0.4381 0.117 Uiso 0.628(11) 1 calc PR B 1
H93C H 0.8632 1.3506 0.5008 0.117 Uiso 0.628(11) 1 calc PR B 1
C93' C 0.8175(10) 1.2829(10) 0.5000(7) 0.071(5) Uiso 0.372(11) 1 d P B 2
H93D H 0.7854 1.2499 0.5148 0.107 Uiso 0.372(11) 1 calc PR B 2
H93E H 0.7758 1.3103 0.4779 0.107 Uiso 0.372(11) 1 calc PR B 2
H93F H 0.8593 1.3211 0.5328 0.107 Uiso 0.372(11) 1 calc PR B 2
C94 C 0.9549(6) 1.2488(6) 0.4492(4) 0.070(3) Uiso 0.628(11) 1 d P B 1
H94A H 0.9955 1.2120 0.4606 0.105 Uiso 0.628(11) 1 calc PR B 1
H94B H 0.9798 1.3023 0.4720 0.105 Uiso 0.628(11) 1 calc PR B 1
H94C H 0.9459 1.2424 0.4075 0.105 Uiso 0.628(11) 1 calc PR B 1
C94' C 0.9190(10) 1.2879(9) 0.4360(6) 0.063(5) Uiso 0.372(11) 1 d P B 2
H94D H 0.8803 1.2944 0.4004 0.094 Uiso 0.372(11) 1 calc PR B 2
H94E H 0.9710 1.2636 0.4273 0.094 Uiso 0.372(11) 1 calc PR B 2
H94F H 0.9373 1.3391 0.4655 0.094 Uiso 0.372(11) 1 calc PR B 2
C95 C 0.8842(6) 1.1986(5) 0.5122(4) 0.067(3) Uiso 0.628(11) 1 d P B 1
H95A H 0.8313 1.1669 0.5095 0.100 Uiso 0.628(11) 1 calc PR B 1
H95B H 0.8992 1.2412 0.5491 0.100 Uiso 0.628(11) 1 calc PR B 1
H95C H 0.9331 1.1659 0.5108 0.100 Uiso 0.628(11) 1 calc PR B 1
C95' C 0.9336(18) 1.1995(14) 0.4917(11) 0.147(10) Uiso 0.372(11) 1 d P B 2
H95D H 0.9079 1.1646 0.5083 0.221 Uiso 0.372(11) 1 calc PR B 2
H95E H 0.9735 1.2409 0.5232 0.221 Uiso 0.372(11) 1 calc PR B 2
H95F H 0.9664 1.1698 0.4654 0.221 Uiso 0.372(11) 1 calc PR B 2
C101 C 0.5620(3) 1.2150(3) 0.45070(18) 0.0374(10) Uani 1 1 d . . .
C102 C 0.5380(3) 1.2537(3) 0.50736(19) 0.0505(12) Uani 1 1 d . . .
C103 C 0.5665(5) 1.2079(3) 0.5499(2) 0.094(2) Uani 1 1 d . . .
H10A H 0.6307 1.2093 0.5609 0.141 Uiso 1 1 calc R . .
H10B H 0.5407 1.1537 0.5316 0.141 Uiso 1 1 calc R . .
H10C H 0.5465 1.2311 0.5848 0.141 Uiso 1 1 calc R . .
C104 C 0.4359(4) 1.2506(4) 0.4906(3) 0.093(2) Uani 1 1 d . . .
H10D H 0.4165 1.2748 0.5256 0.139 Uiso 1 1 calc R . .
H10E H 0.4107 1.1961 0.4735 0.139 Uiso 1 1 calc R . .
H10F H 0.4163 1.2789 0.4621 0.139 Uiso 1 1 calc R . .
C105 C 0.5774(4) 1.3373(3) 0.5340(2) 0.0687(16) Uani 1 1 d . . .
H10G H 0.6417 1.3388 0.5444 0.103 Uiso 1 1 calc R . .
H10H H 0.5582 1.3614 0.5690 0.103 Uiso 1 1 calc R . .
H10I H 0.5580 1.3659 0.5057 0.103 Uiso 1 1 calc R . .
C111 C 0.6913(3) 1.2350(2) 0.28783(19) 0.0379(10) Uani 1 1 d . . .
C112 C 0.7577(3) 1.2823(2) 0.2719(2) 0.0437(11) Uani 1 1 d . . .
C113 C 0.7728(4) 1.3676(3) 0.3096(3) 0.0744(17) Uani 1 1 d . . .
H11A H 0.8154 1.3957 0.2981 0.112 Uiso 1 1 calc R . .
H11B H 0.7957 1.3706 0.3507 0.112 Uiso 1 1 calc R . .
H11C H 0.7171 1.3914 0.3042 0.112 Uiso 1 1 calc R . .
C114 C 0.7192(4) 1.2781(3) 0.2081(2) 0.0721(16) Uani 1 1 d . . .
H11D H 0.7597 1.3077 0.1962 0.108 Uiso 1 1 calc R . .
H11E H 0.6625 1.3004 0.2036 0.108 Uiso 1 1 calc R . .
H11F H 0.7106 1.2235 0.1836 0.108 Uiso 1 1 calc R . .
C115 C 0.8443(3) 1.2444(3) 0.2784(2) 0.0582(13) Uani 1 1 d . . .
H11G H 0.8872 1.2741 0.2683 0.087 Uiso 1 1 calc R . .
H11H H 0.8340 1.1906 0.2522 0.087 Uiso 1 1 calc R . .
H11I H 0.8672 1.2440 0.3188 0.087 Uiso 1 1 calc R . .
C121 C 0.4763(2) 1.1658(3) 0.19551(18) 0.0345(10) Uani 1 1 d . C .
C122 C 0.4224(3) 1.1828(3) 0.14079(19) 0.0442(11) Uani 1 1 d . . .
C123 C 0.4356(15) 1.1218(12) 0.0857(9) 0.095(7) Uiso 0.332(10) 1 d P C 8
H12A H 0.4964 1.1082 0.0936 0.143 Uiso 0.332(10) 1 calc PR C 8
H12B H 0.4234 1.1437 0.0532 0.143 Uiso 0.332(10) 1 calc PR C 8
H12C H 0.3953 1.0748 0.0756 0.143 Uiso 0.332(10) 1 calc PR C 8
C124 C 0.3265(14) 1.1643(15) 0.1268(10) 0.108(8) Uiso 0.332(10) 1 d P C 8
H12D H 0.3102 1.1105 0.1010 0.161 Uiso 0.332(10) 1 calc PR C 8
H12E H 0.2961 1.2002 0.1072 0.161 Uiso 0.332(10) 1 calc PR C 8
H12F H 0.3095 1.1697 0.1629 0.161 Uiso 0.332(10) 1 calc PR C 8
C125 C 0.3446(5) 1.2275(5) 0.1574(4) 0.061(3) Uiso 0.668(10) 1 d P C 7
H12G H 0.3012 1.1912 0.1612 0.091 Uiso 0.668(10) 1 calc PR C 7
H12H H 0.3169 1.2505 0.1268 0.091 Uiso 0.668(10) 1 calc PR C 7
H12I H 0.3667 1.2690 0.1945 0.091 Uiso 0.668(10) 1 calc PR C 7
C126 C 0.3815(6) 1.1076(4) 0.0935(3) 0.062(3) Uiso 0.668(10) 1 d P C 7
H12J H 0.4281 1.0770 0.0815 0.093 Uiso 0.668(10) 1 calc PR C 7
H12K H 0.3437 1.1196 0.0598 0.093 Uiso 0.668(10) 1 calc PR C 7
H12L H 0.3463 1.0773 0.1085 0.093 Uiso 0.668(10) 1 calc PR C 7
C127 C 0.4787(6) 1.2330(5) 0.1230(4) 0.068(3) Uiso 0.668(10) 1 d P C 7
H12M H 0.5276 1.2048 0.1125 0.103 Uiso 0.668(10) 1 calc PR C 7
H12N H 0.5019 1.2808 0.1554 0.103 Uiso 0.668(10) 1 calc PR C 7
H12O H 0.4436 1.2467 0.0892 0.103 Uiso 0.668(10) 1 calc PR C 7
C128 C 0.4474(12) 1.2677(11) 0.1442(8) 0.074(6) Uiso 0.332(10) 1 d P C 8
H12P H 0.5041 1.2710 0.1353 0.111 Uiso 0.332(10) 1 calc PR C 8
H12Q H 0.4519 1.3023 0.1835 0.111 Uiso 0.332(10) 1 calc PR C 8
H12R H 0.4021 1.2837 0.1158 0.111 Uiso 0.332(10) 1 calc PR C 8
C131 C 0.4141(3) 1.3091(3) 0.3382(2) 0.0497(12) Uani 1 1 d . D .
C132 C 0.3347(4) 1.3572(3) 0.3411(3) 0.0704(16) Uani 1 1 d . . .
C133 C 0.2515(13) 1.3030(12) 0.2833(9) 0.115(8) Uiso 0.365(9) 1 d P D 6
H13D H 0.2750 1.2587 0.2598 0.173 Uiso 0.365(9) 1 calc PR D 6
H13E H 0.2256 1.3356 0.2591 0.173 Uiso 0.365(9) 1 calc PR D 6
H13F H 0.2062 1.2835 0.2977 0.173 Uiso 0.365(9) 1 calc PR D 6
C134 C 0.2950(14) 1.3468(13) 0.3840(10) 0.114(8) Uiso 0.365(9) 1 d P D 6
H13G H 0.3330 1.3742 0.4230 0.170 Uiso 0.365(9) 1 calc PR D 6
H13H H 0.2869 1.2911 0.3796 0.170 Uiso 0.365(9) 1 calc PR D 6
H13I H 0.2377 1.3680 0.3790 0.170 Uiso 0.365(9) 1 calc PR D 6
C135 C 0.3440(11) 1.4262(10) 0.3248(8) 0.081(6) Uiso 0.365(9) 1 d P D 6
H13J H 0.3915 1.4626 0.3546 0.122 Uiso 0.365(9) 1 calc PR D 6
H13K H 0.2888 1.4510 0.3216 0.122 Uiso 0.365(9) 1 calc PR D 6
H13L H 0.3580 1.4124 0.2872 0.122 Uiso 0.365(9) 1 calc PR D 6
C136 C 0.3131(7) 1.3880(7) 0.2893(5) 0.090(4) Uiso 0.635(9) 1 d P D 5
H13M H 0.3525 1.4350 0.2976 0.135 Uiso 0.635(9) 1 calc PR D 5
H13N H 0.2520 1.4009 0.2817 0.135 Uiso 0.635(9) 1 calc PR D 5
H13O H 0.3208 1.3482 0.2549 0.135 Uiso 0.635(9) 1 calc PR D 5
C137 C 0.3641(8) 1.4296(7) 0.3967(5) 0.118(5) Uiso 0.635(9) 1 d P D 5
H13P H 0.4276 1.4319 0.4139 0.177 Uiso 0.635(9) 1 calc PR D 5
H13Q H 0.3329 1.4251 0.4252 0.177 Uiso 0.635(9) 1 calc PR D 5
H13R H 0.3503 1.4772 0.3861 0.177 Uiso 0.635(9) 1 calc PR D 5
C138 C 0.2562(7) 1.3096(6) 0.3428(5) 0.092(4) Uiso 0.635(9) 1 d P D 5
H13S H 0.2593 1.3134 0.3834 0.138 Uiso 0.635(9) 1 calc PR D 5
H13T H 0.2566 1.2548 0.3206 0.138 Uiso 0.635(9) 1 calc PR D 5
H13U H 0.2019 1.3295 0.3256 0.138 Uiso 0.635(9) 1 calc PR D 5
C140 C 0.5238(2) 0.6425(2) -0.00394(17) 0.0321(9) Uani 1 1 d . . .
H14D H 0.4660 0.6634 -0.0049 0.039 Uiso 1 1 calc R . .
H14E H 0.5365 0.6383 -0.0416 0.039 Uiso 1 1 calc R . .
C141 C 0.5943(3) 0.6977(2) 0.04531(18) 0.0365(10) Uani 1 1 d . . .
H14F H 0.6529 0.6853 0.0397 0.044 Uiso 1 1 calc R . .
H14G H 0.5866 0.7520 0.0447 0.044 Uiso 1 1 calc R . .
C142 C 0.6610(2) 0.7403(2) 0.15192(18) 0.0368(10) Uani 1 1 d . . .
H14H H 0.7138 0.7467 0.1385 0.044 Uiso 1 1 calc R . .
H14I H 0.6770 0.7146 0.1828 0.044 Uiso 1 1 calc R . .
C143 C 0.6305(2) 0.8193(2) 0.17614(18) 0.0379(10) Uani 1 1 d . . .
H14J H 0.6783 0.8525 0.2089 0.045 Uiso 1 1 calc R . .
H14K H 0.6155 0.8454 0.1454 0.045 Uiso 1 1 calc R . .
C144 C 0.5761(3) 0.8140(2) 0.25939(17) 0.0393(10) Uani 1 1 d . . .
H14L H 0.6039 0.8670 0.2832 0.047 Uiso 1 1 calc R . .
H14M H 0.6194 0.7763 0.2662 0.047 Uiso 1 1 calc R . .
C145 C 0.4971(3) 0.7966(2) 0.27782(17) 0.0411(11) Uani 1 1 d . . .
H14N H 0.4751 0.7409 0.2585 0.049 Uiso 1 1 calc R . .
H14O H 0.5143 0.8054 0.3205 0.049 Uiso 1 1 calc R . .
C146 C 0.2567(3) 0.9623(3) 0.19619(18) 0.0433(11) Uani 1 1 d . . .
H14P H 0.2064 0.9593 0.2127 0.052 Uiso 1 1 calc R . .
H14Q H 0.2344 0.9461 0.1531 0.052 Uiso 1 1 calc R . .
C147 C 0.3010(3) 1.0448(3) 0.21867(18) 0.0427(11) Uani 1 1 d . . .
H14R H 0.3379 1.0516 0.1934 0.051 Uiso 1 1 calc R . .
H14S H 0.2559 1.0823 0.2176 0.051 Uiso 1 1 calc R . .
C148 C 0.2763(3) 1.0103(3) 0.33646(19) 0.0442(11) Uani 1 1 d . . .
H14T H 0.2548 1.0258 0.3718 0.053 Uiso 1 1 calc R . .
H14U H 0.2271 0.9803 0.3032 0.053 Uiso 1 1 calc R . .
C149 C 0.3073(3) 1.0816(3) 0.32463(19) 0.0455(11) Uani 1 1 d . . .
H14V H 0.2560 1.1091 0.3114 0.055 Uiso 1 1 calc R . .
H14W H 0.3461 1.1175 0.3611 0.055 Uiso 1 1 calc R . .
C150 C 0.4118(3) 0.9900(3) 0.40448(18) 0.0417(11) Uani 1 1 d . . .
H15D H 0.3929 0.9660 0.4311 0.050 Uiso 1 1 calc R . .
H15E H 0.4123 1.0474 0.4202 0.050 Uiso 1 1 calc R . .
C151 C 0.5022(2) 0.9691(2) 0.40053(16) 0.0335(9) Uani 1 1 d . . .
H15F H 0.5461 0.9957 0.4380 0.040 Uiso 1 1 calc R . .
H15G H 0.5047 0.9121 0.3925 0.040 Uiso 1 1 calc R . .

loop_
_atom_site_aniso_label
_atom_site_aniso_U_11
_atom_site_aniso_U_22
_atom_site_aniso_U_33
_atom_site_aniso_U_23
_atom_site_aniso_U_13
_atom_site_aniso_U_12
Fe1 0.0266(3) 0.0223(3) 0.0353(3) 0.0050(3) 0.0057(2) 0.0004(2)
Fe2 0.0275(3) 0.0254(3) 0.0332(3) 0.0034(3) 0.0044(2) 0.0009(2)
Fe3 0.0277(3) 0.0228(3) 0.0311(3) 0.0064(2) 0.0012(2) 0.0006(2)
Fe4 0.0355(3) 0.0420(4) 0.0347(4) -0.0033(3) 0.0133(3) -0.0095(3)
Fe5 0.0284(3) 0.0304(3) 0.0284(3) 0.0072(3) 0.0069(2) 0.0000(2)
Fe6 0.0284(3) 0.0315(3) 0.0267(3) 0.0080(3) 0.0068(2) 0.0019(2)
Fe7 0.0277(3) 0.0272(3) 0.0268(3) 0.0089(2) 0.0071(2) 0.0038(2)
Fe8 0.0265(3) 0.0383(4) 0.0298(3) 0.0112(3) 0.0052(2) 0.0028(2)
Fe9 0.0378(3) 0.0277(3) 0.0349(3) 0.0083(3) 0.0115(3) 0.0046(3)
N1 0.0299(17) 0.0206(17) 0.038(2) 0.0046(15) 0.0035(15) -0.0004(14)
N2 0.0296(17) 0.0258(18) 0.035(2) 0.0055(15) 0.0038(15) 0.0027(14)
N3 0.0344(18) 0.034(2) 0.039(2) 0.0080(16) 0.0105(16) -0.0014(15)
N4 0.0294(17) 0.036(2) 0.039(2) 0.0121(16) 0.0068(15) 0.0013(15)
O1 0.0277(14) 0.0374(17) 0.0372(16) 0.0012(13) 0.0038(12) 0.0039(12)
O2 0.0302(15) 0.0328(17) 0.0379(17) -0.0013(13) 0.0028(13) 0.0011(12)
O3 0.0338(15) 0.0280(16) 0.0542(19) 0.0105(14) 0.0129(14) 0.0008(12)
O4 0.0466(17) 0.0263(16) 0.0452(18) 0.0055(14) 0.0160(14) -0.0010(13)
O5 0.0298(14) 0.0202(14) 0.0354(15) 0.0063(12) 0.0058(12) 0.0009(11)
O6 0.0274(13) 0.0214(14) 0.0307(14) 0.0043(11) 0.0033(11) -0.0021(11)
O7 0.0382(16) 0.0308(16) 0.0359(17) 0.0094(14) 0.0035(13) 0.0066(12)
O8 0.0393(15) 0.0264(16) 0.0347(16) 0.0092(13) 0.0021(13) 0.0043(12)
O9 0.0336(15) 0.0316(16) 0.0350(16) 0.0096(13) 0.0032(12) 0.0016(12)
O10 0.0310(14) 0.0261(15) 0.0360(16) 0.0113(12) 0.0022(12) 0.0039(11)
O11 0.0315(14) 0.0252(15) 0.0292(15) 0.0051(12) 0.0037(12) 0.0016(11)
O12 0.0287(15) 0.0316(17) 0.0489(18) -0.0014(14) 0.0095(13) 0.0007(12)
O13 0.0301(17) 0.061(2) 0.085(3) -0.039(2) -0.0031(17) 0.0057(16)
O14 0.198(6) 0.265(7) 0.046(3) 0.005(3) 0.037(3) -0.177(5)
O15 0.098(3) 0.047(3) 0.155(4) 0.018(3) 0.064(3) 0.001(2)
O16 0.0376(15) 0.0306(16) 0.0295(15) 0.0054(12) 0.0088(12) 0.0003(12)
O17 0.0292(14) 0.0420(17) 0.0335(16) 0.0067(13) 0.0037(12) 0.0016(12)
O18 0.0310(14) 0.0348(16) 0.0245(14) 0.0100(12) 0.0068(11) 0.0000(12)
O19 0.0305(14) 0.0264(15) 0.0306(15) 0.0083(12) 0.0094(11) 0.0029(11)
O21 0.0314(15) 0.064(2) 0.0372(17) 0.0245(15) 0.0093(13) 0.0091(14)
O22 0.0347(16) 0.076(2) 0.0443(18) 0.0352(17) 0.0107(14) 0.0149(15)
O23 0.0273(13) 0.0302(15) 0.0280(14) 0.0096(12) 0.0081(11) 0.0015(11)
O24 0.0269(14) 0.0342(16) 0.0305(15) 0.0080(12) 0.0086(12) 0.0047(12)
O25 0.0302(14) 0.0426(17) 0.0297(15) 0.0125(13) 0.0074(12) 0.0047(12)
O26 0.0312(15) 0.051(2) 0.0392(17) 0.0122(15) 0.0074(13) 0.0063(14)
O27 0.0319(15) 0.0444(18) 0.0489(18) 0.0150(15) 0.0061(14) 0.0062(13)
O28 0.0349(16) 0.0435(18) 0.0398(17) 0.0045(14) 0.0121(13) -0.0048(13)
O29 0.0298(15) 0.0425(18) 0.0372(17) 0.0013(14) 0.0073(13) -0.0005(13)
O30 0.0299(14) 0.0275(15) 0.0277(14) 0.0074(12) 0.0090(11) 0.0030(11)
O31 0.0418(16) 0.0310(16) 0.0309(15) 0.0053(13) 0.0110(13) 0.0041(13)
O32 0.0493(17) 0.0315(16) 0.0350(17) 0.0056(14) 0.0137(14) 0.0049(13)
O33 0.0369(15) 0.0289(16) 0.0393(16) 0.0109(13) 0.0126(13) -0.0001(12)
O34 0.0431(17) 0.0322(17) 0.0415(17) 0.0039(14) 0.0160(14) -0.0029(13)
O35 0.0380(15) 0.0292(16) 0.0347(16) 0.0118(13) 0.0072(12) 0.0088(12)
O36 0.0526(18) 0.0351(17) 0.0351(17) 0.0105(14) 0.0095(14) 0.0110(14)
O37 0.0428(17) 0.0349(18) 0.057(2) 0.0167(15) 0.0161(15) 0.0098(14)
O38 0.0488(19) 0.0343(18) 0.058(2) 0.0124(15) 0.0229(16) 0.0081(14)
C1 0.033(2) 0.028(2) 0.032(2) 0.0059(19) 0.0009(18) -0.0049(18)
C2 0.034(2) 0.039(3) 0.032(2) 0.001(2) 0.0011(18) 0.0023(19)
C3 0.041(3) 0.130(6) 0.052(3) -0.006(3) -0.004(3) -0.001(3)
C4 0.078(4) 0.063(4) 0.061(4) -0.014(3) -0.018(3) 0.013(3)
C5 0.094(4) 0.086(5) 0.060(4) 0.037(3) -0.010(3) -0.012(3)
C11 0.033(2) 0.030(2) 0.035(2) 0.010(2) -0.0030(19) -0.0042(18)
C12 0.036(2) 0.034(3) 0.052(3) 0.014(2) 0.010(2) -0.0030(19)
C13 0.037(3) 0.050(3) 0.142(6) 0.020(4) 0.024(3) 0.001(2)
C14 0.044(3) 0.033(3) 0.083(4) 0.013(3) 0.019(3) -0.003(2)
C15 0.102(5) 0.076(4) 0.068(4) 0.030(3) 0.026(3) -0.023(3)
C21 0.027(2) 0.027(2) 0.040(3) 0.012(2) 0.0040(18) 0.0005(17)
C22 0.051(3) 0.034(3) 0.042(3) 0.017(2) 0.010(2) 0.010(2)
C23 0.210(8) 0.049(4) 0.078(4) 0.039(3) 0.035(5) 0.046(4)
C24 0.073(4) 0.134(6) 0.087(5) 0.070(4) -0.024(3) -0.012(4)
C25 0.122(6) 0.114(6) 0.109(5) 0.072(5) 0.071(5) 0.051(4)
C31 0.036(2) 0.024(2) 0.029(2) 0.0056(18) 0.0086(18) 0.0063(18)
C32 0.043(2) 0.035(3) 0.044(3) 0.019(2) 0.005(2) 0.006(2)
C33 0.118(5) 0.057(4) 0.041(3) 0.022(3) 0.006(3) 0.001(3)
C34 0.093(4) 0.058(4) 0.117(5) 0.056(4) 0.055(4) 0.042(3)
C35 0.072(4) 0.062(4) 0.078(4) 0.048(3) 0.009(3) 0.001(3)
C41 0.028(2) 0.050(3) 0.045(3) 0.003(2) 0.011(2) 0.001(2)
C42 0.024(2) 0.051(3) 0.074(4) -0.011(3) 0.006(2) 0.003(2)
C43 0.032(3) 0.158(7) 0.085(4) 0.030(4) 0.014(3) -0.011(3)
C44 0.042(3) 0.092(5) 0.087(5) 0.030(4) -0.010(3) -0.001(3)
C45 0.047(3) 0.083(5) 0.202(8) -0.032(5) -0.010(4) 0.034(3)
C51 0.040(3) 0.078(4) 0.051(3) 0.020(3) 0.007(2) -0.005(3)
C52 0.057(3) 0.049(3) 0.059(3) 0.018(3) 0.017(3) 0.007(2)
C53 0.118(6) 0.072(5) 0.127(6) -0.006(4) -0.020(5) 0.052(4)
C54 0.060(3) 0.057(4) 0.091(4) 0.022(3) 0.003(3) -0.023(3)
C55 0.123(6) 0.127(6) 0.083(5) 0.050(4) 0.042(4) -0.010(5)
C61 0.039(3) 0.067(3) 0.044(3) 0.030(3) 0.008(2) 0.008(2)
C62 0.058(4) 0.231(9) 0.132(6) 0.145(7) 0.057(4) 0.075(5)
C71 0.045(2) 0.025(2) 0.031(2) 0.0105(18) 0.016(2) 0.0080(18)
C72 0.038(2) 0.048(3) 0.032(2) 0.016(2) 0.0129(19) 0.004(2)
C73 0.061(3) 0.071(4) 0.046(3) 0.022(3) 0.022(2) -0.007(3)
C74 0.080(4) 0.071(4) 0.073(4) 0.027(3) 0.046(3) 0.035(3)
C75 0.056(3) 0.101(4) 0.028(3) 0.014(3) 0.016(2) -0.004(3)
C81 0.037(2) 0.053(3) 0.035(3) 0.016(2) 0.004(2) 0.011(2)
C82 0.043(3) 0.059(3) 0.053(3) 0.013(3) 0.006(2) 0.021(2)
C83 0.146(7) 0.132(6) 0.086(5) 0.058(5) 0.021(5) 0.087(5)
C84 0.053(4) 0.097(5) 0.157(7) 0.025(5) 0.047(4) 0.034(3)
C85 0.069(4) 0.067(4) 0.112(5) -0.003(4) 0.011(4) 0.032(3)
C91 0.040(2) 0.041(3) 0.034(3) 0.010(2) 0.004(2) -0.003(2)
C92 0.037(2) 0.054(3) 0.045(3) -0.002(2) 0.008(2) -0.009(2)
C101 0.033(2) 0.042(3) 0.032(2) 0.006(2) 0.0074(18) -0.001(2)
C102 0.072(3) 0.045(3) 0.033(3) 0.007(2) 0.017(2) 0.009(2)
C103 0.195(7) 0.056(4) 0.042(3) 0.016(3) 0.048(4) 0.019(4)
C104 0.077(4) 0.117(6) 0.079(4) -0.005(4) 0.052(4) 0.010(4)
C105 0.110(5) 0.046(3) 0.043(3) 0.001(2) 0.022(3) 0.001(3)
C111 0.036(2) 0.034(3) 0.043(3) 0.013(2) 0.007(2) 0.0019(19)
C112 0.045(3) 0.038(3) 0.054(3) 0.017(2) 0.020(2) -0.002(2)
C113 0.082(4) 0.041(3) 0.104(5) 0.012(3) 0.045(4) -0.013(3)
C114 0.080(4) 0.082(4) 0.074(4) 0.045(3) 0.031(3) 0.003(3)
C115 0.045(3) 0.056(3) 0.082(4) 0.023(3) 0.028(3) 0.001(2)
C121 0.030(2) 0.040(3) 0.036(2) 0.016(2) 0.0089(18) 0.0046(19)
C122 0.054(3) 0.037(3) 0.042(3) 0.018(2) 0.007(2) 0.004(2)
C131 0.058(3) 0.049(3) 0.052(3) 0.021(3) 0.025(2) 0.022(3)
C132 0.072(4) 0.062(4) 0.100(5) 0.040(4) 0.042(3) 0.030(3)
C140 0.033(2) 0.025(2) 0.036(2) 0.0068(18) 0.0081(18) 0.0027(17)
C141 0.037(2) 0.023(2) 0.048(3) 0.0059(19) 0.014(2) -0.0017(17)
C142 0.026(2) 0.027(2) 0.046(3) 0.0007(19) 0.0024(18) -0.0006(17)
C143 0.034(2) 0.027(2) 0.044(3) 0.003(2) 0.0043(19) -0.0006(18)
C144 0.040(2) 0.033(2) 0.035(2) 0.0045(19) -0.0024(19) 0.0060(19)
C145 0.058(3) 0.032(2) 0.028(2) 0.0098(19) 0.002(2) 0.004(2)
C146 0.027(2) 0.059(3) 0.038(3) 0.014(2) -0.0010(18) 0.004(2)
C147 0.037(2) 0.051(3) 0.043(3) 0.020(2) 0.010(2) 0.011(2)
C148 0.036(2) 0.055(3) 0.044(3) 0.015(2) 0.016(2) 0.007(2)
C149 0.047(3) 0.047(3) 0.048(3) 0.015(2) 0.022(2) 0.016(2)
C150 0.044(2) 0.047(3) 0.037(3) 0.014(2) 0.014(2) 0.002(2)
C151 0.038(2) 0.037(2) 0.025(2) 0.0094(18) 0.0085(18) -0.0012(18)

loop_
_atom_type_symbol
_atom_type_description
_atom_type_scat_dispersion_real
_atom_type_scat_dispersion_imag
_atom_type_scat_source
C C 0.0033 0.0016 'International Tables Vol C Tables 4.2.6.8 and 6.1.1.4'
H H 0.0000 0.0000 'International Tables Vol C Tables 4.2.6.8 and 6.1.1.4'
N N 0.0061 0.0033 'International Tables Vol C Tables 4.2.6.8 and 6.1.1.4'
O O 0.0106 0.0060 'International Tables Vol C Tables 4.2.6.8 and 6.1.1.4'
Cl Cl 0.1484 0.1585 'International Tables Vol C Tables 4.2.6.8 and 6.1.1.4'
Fe Fe 0.3463 0.8444 'International Tables Vol C Tables 4.2.6.8 and 6.1.1.4'

loop_
_geom_angle_atom_site_label_1
_geom_angle_atom_site_label_2
_geom_angle_atom_site_label_3
_geom_angle
_geom_angle_site_symmetry_1
_geom_angle_site_symmetry_3
O6 Fe1 O5 166.46(10) . 2_665
O6 Fe1 O5 91.03(10) . .
O5 Fe1 O5 75.65(11) 2_665 .
O6 Fe1 O1 92.16(10) . .
O5 Fe1 O1 91.11(10) 2_665 .
O5 Fe1 O1 93.53(10) . .
O6 Fe1 O3 99.09(11) . .
O5 Fe1 O3 94.30(11) 2_665 .
O5 Fe1 O3 169.74(11) . .
O1 Fe1 O3 84.42(11) . .
O6 Fe1 O7 90.36(10) . .
O5 Fe1 O7 88.83(10) 2_665 .
O5 Fe1 O7 96.74(10) . .
O1 Fe1 O7 169.37(11) . .
O3 Fe1 O7 84.99(11) . .
O6 Fe2 O11 83.54(10) . .
O6 Fe2 O12 177.33(11) . .
O11 Fe2 O12 95.66(11) . .
O6 Fe2 O4 93.68(11) . .
O11 Fe2 O4 97.55(11) . .
O12 Fe2 O4 88.95(11) . .
O6 Fe2 O2 91.80(10) . .
O11 Fe2 O2 172.36(11) . .
O12 Fe2 O2 88.73(11) . .
O4 Fe2 O2 88.77(11) . .
O6 Fe2 O9 88.87(10) . .
O11 Fe2 O9 86.30(10) . .
O12 Fe2 O9 88.54(11) . .
O4 Fe2 O9 175.60(11) . .
O2 Fe2 O9 87.56(11) . .
O6 Fe2 Fe3 41.50(7) . .
O11 Fe2 Fe3 42.90(7) . .
O12 Fe2 Fe3 137.21(8) . .
O4 Fe2 Fe3 104.17(8) . .
O2 Fe2 Fe3 131.27(8) . .
O9 Fe2 Fe3 80.10(7) . .
O6 Fe3 O11 85.85(10) . .
O6 Fe3 O8 94.81(10) . .
O11 Fe3 O8 98.43(11) . .
O6 Fe3 O10 91.56(10) . .
O11 Fe3 O10 89.03(10) . .
O8 Fe3 O10 170.50(10) . .
O6 Fe3 N2 172.18(12) . .
O11 Fe3 N2 100.64(11) . .
O8 Fe3 N2 88.60(11) . .
O10 Fe3 N2 84.24(11) . .
O6 Fe3 N1 91.53(11) . .
O11 Fe3 N1 176.81(11) . .
O8 Fe3 N1 83.59(11) . .
O10 Fe3 N1 89.22(11) . .
N2 Fe3 N1 81.84(11) . .
O6 Fe3 Fe2 42.28(7) . .
O11 Fe3 Fe2 44.48(7) . .
O8 Fe3 Fe2 105.96(8) . .
O10 Fe3 Fe2 83.48(7) . .
N2 Fe3 Fe2 143.01(9) . .
N1 Fe3 Fe2 132.61(8) . .
O11 Fe4 O14 105.0(2) . .
O11 Fe4 O17 125.59(11) . .
O14 Fe4 O17 129.2(2) . .
O11 Fe4 O13 99.82(12) . .
O14 Fe4 O13 93.1(2) . .
O17 Fe4 O13 83.08(13) . .
O11 Fe4 O16 96.62(11) . .
O14 Fe4 O16 98.61(16) . .
O17 Fe4 O16 73.80(10) . .
O13 Fe4 O16 156.59(12) . .
O18 Fe5 O16 100.76(11) . .
O18 Fe5 O19 94.62(10) . .
O16 Fe5 O19 99.40(10) . .
O18 Fe5 O17 171.65(11) . .
O16 Fe5 O17 74.37(11) . .
O19 Fe5 O17 92.90(10) . .
O18 Fe5 N4 104.72(11) . .
O16 Fe5 N4 150.66(11) . .
O19 Fe5 N4 92.85(11) . .
O17 Fe5 N4 78.50(11) . .
O18 Fe5 N3 81.07(11) . .
O16 Fe5 N3 91.31(11) . .
O19 Fe5 N3 169.05(11) . .
O17 Fe5 N3 92.15(11) . .
N4 Fe5 N3 78.66(12) . .
O23 Fe6 O30 83.45(10) . .
O23 Fe6 O31 172.46(11) . .
O30 Fe6 O31 90.15(10) . .
O23 Fe6 O21 95.57(11) . .
O30 Fe6 O21 175.86(11) . .
O31 Fe6 O21 91.09(11) . .
O23 Fe6 O18 95.65(10) . .
O30 Fe6 O18 91.04(10) . .
O31 Fe6 O18 88.43(10) . .
O21 Fe6 O18 85.05(10) . .
O23 Fe6 O29 91.98(10) . .
O30 Fe6 O29 97.85(11) . .
O31 Fe6 O29 84.92(11) . .
O21 Fe6 O29 86.20(11) . .
O18 Fe6 O29 168.89(11) . .
O23 Fe6 Fe7 41.65(7) . .
O30 Fe6 Fe7 41.99(7) . .
O31 Fe6 Fe7 132.14(8) . .
O21 Fe6 Fe7 136.59(9) . .
O18 Fe6 Fe7 91.47(7) . .
O29 Fe6 Fe7 99.58(8) . .
O23 Fe7 O30 84.30(10) . .
O23 Fe7 O24 92.12(10) . .
O30 Fe7 O24 173.70(10) . .
O23 Fe7 O35 173.00(10) . .
O30 Fe7 O35 95.65(10) . .
O24 Fe7 O35 88.53(10) . .
O23 Fe7 O19 91.09(10) . .
O30 Fe7 O19 91.41(10) . .
O24 Fe7 O19 93.85(10) . .
O35 Fe7 O19 81.92(10) . .
O23 Fe7 O33 99.71(10) . .
O30 Fe7 O33 91.55(10) . .
O24 Fe7 O33 83.93(10) . .
O35 Fe7 O33 87.28(10) . .
O19 Fe7 O33 169.03(10) . .
O23 Fe7 Fe6 41.72(7) . .
O30 Fe7 Fe6 42.77(7) . .
O24 Fe7 Fe6 133.83(7) . .
O35 Fe7 Fe6 137.25(8) . .
O19 Fe7 Fe6 88.61(7) . .
O33 Fe7 Fe6 100.70(8) . .
O23 Fe8 O28 100.90(11) . .
O23 Fe8 O25 95.42(10) . .
O28 Fe8 O25 96.83(11) . .
O23 Fe8 O22 94.97(11) . .
O28 Fe8 O22 87.62(12) . .
O25 Fe8 O22 167.71(11) . .
O23 Fe8 O27 106.05(10) . .
O28 Fe8 O27 152.40(11) . .
O25 Fe8 O27 86.57(11) . .
O22 Fe8 O27 84.27(12) . .
O23 Fe8 O26 167.90(11) . .
O28 Fe8 O26 91.11(11) . .
O25 Fe8 O26 84.51(10) . .
O22 Fe8 O26 83.96(11) . .
O27 Fe8 O26 61.85(11) . .
O23 Fe8 C81 137.27(13) . .
O28 Fe8 C81 121.50(14) . .
O25 Fe8 C81 85.30(12) . .
O22 Fe8 C81 82.62(13) . .
O27 Fe8 C81 31.23(12) . .
O26 Fe8 C81 30.62(11) . .
O30 Fe9 O34 102.20(11) . .
O30 Fe9 O32 94.99(11) . .
O34 Fe9 O32 97.73(11) . .
O30 Fe9 O36 94.25(11) . .
O34 Fe9 O36 87.47(11) . .
O32 Fe9 O36 168.19(11) . .
O30 Fe9 O37 101.57(11) . .
O34 Fe9 O37 155.10(12) . .
O32 Fe9 O37 87.50(11) . .
O36 Fe9 O37 83.46(11) . .
O30 Fe9 O38 163.63(11) . .
O34 Fe9 O38 93.90(12) . .
O32 Fe9 O38 85.68(11) . .
O36 Fe9 O38 83.39(11) . .
O37 Fe9 O38 62.09(11) . .
O30 Fe9 C131 133.03(15) . .
O34 Fe9 C131 124.20(15) . .
O32 Fe9 C131 86.34(13) . .
O36 Fe9 C131 81.98(13) . .
O37 Fe9 C131 31.48(13) . .
O38 Fe9 C131 30.62(13) . .
C141 N1 C142 113.1(3) . .
C141 N1 Fe3 121.5(2) . .
C142 N1 Fe3 105.1(2) . .
C141 N1 H1A 105.3 . .
C142 N1 H1A 105.3 . .
Fe3 N1 H1A 105.3 . .
C144 N2 C143 112.0(3) . .
C144 N2 Fe3 121.0(2) . .
C143 N2 Fe3 106.7(2) . .
C144 N2 H2A 105.3 . .
C143 N2 H2A 105.3 . .
Fe3 N2 H2A 105.3 . .
C148 N3 C150 112.9(3) . .
C148 N3 Fe5 110.3(2) . .
C150 N3 Fe5 107.2(2) . .
C148 N3 H3D 108.8 . .
C150 N3 H3D 108.8 . .
Fe5 N3 H3D 108.8 . .
C147 N4 C149 114.7(3) . .
C147 N4 Fe5 107.0(2) . .
C149 N4 Fe5 111.8(2) . .
C147 N4 H4D 107.7 . .
C149 N4 H4D 107.7 . .
Fe5 N4 H4D 107.7 . .
C1 O1 Fe1 128.4(3) . .
C1 O2 Fe2 134.4(2) . .
C11 O3 Fe1 129.9(3) . .
C11 O4 Fe2 126.6(3) . .
C140 O5 Fe1 128.6(2) . 2_665
C140 O5 Fe1 124.2(2) . .
Fe1 O5 Fe1 104.35(11) 2_665 .
Fe1 O6 Fe3 132.53(13) . .
Fe1 O6 Fe2 122.96(12) . .
Fe3 O6 Fe2 96.22(11) . .
C21 O7 Fe1 133.5(2) . .
C21 O8 Fe3 129.1(2) . .
C31 O9 Fe2 126.9(2) . .
C31 O10 Fe3 123.8(2) . .
Fe4 O11 Fe3 138.87(13) . .
Fe4 O11 Fe2 125.23(13) . .
Fe3 O11 Fe2 92.62(11) . .
C41 O12 Fe2 130.8(3) . .
C41 O13 Fe4 129.0(3) . .
C51 O14 Fe4 141.5(5) . .
C145 O16 Fe5 131.4(2) . .
C145 O16 Fe4 122.3(2) . .
Fe5 O16 Fe4 105.19(12) . .
C146 O17 Fe4 131.6(2) . .
C146 O17 Fe5 119.4(2) . .
Fe4 O17 Fe5 105.59(12) . .
C151 O18 Fe5 112.1(2) . .
C151 O18 Fe6 118.7(2) . .
Fe5 O18 Fe6 127.19(13) . .
Fe5 O19 Fe7 126.89(12) . .
C61 O21 Fe6 129.5(3) . .
C61 O22 Fe8 134.9(3) . .
Fe8 O23 Fe7 126.05(13) . .
Fe8 O23 Fe6 120.88(12) . .
Fe7 O23 Fe6 96.64(11) . .
C71 O24 Fe7 126.0(2) . .
C71 O25 Fe8 129.9(2) . .
C81 O26 Fe8 89.6(2) . .
C81 O27 Fe8 90.5(3) . .
C91 O28 Fe8 123.3(3) . .
C91 O29 Fe6 138.5(3) . .
Fe9 O30 Fe7 120.39(13) . .
Fe9 O30 Fe6 126.41(13) . .
Fe7 O30 Fe6 95.25(11) . .
C101 O31 Fe6 128.0(3) . .
C101 O32 Fe9 130.7(3) . .
C111 O33 Fe7 139.5(3) . .
C111 O34 Fe9 122.4(3) . .
C121 O35 Fe7 126.5(3) . .
C121 O36 Fe9 135.8(3) . .
C131 O37 Fe9 89.3(3) . .
C131 O38 Fe9 89.7(3) . .
O1 C1 O2 125.2(3) . .
O1 C1 C2 117.7(4) . .
O2 C1 C2 117.0(3) . .
C3 C2 C1 112.0(4) . .
C3 C2 C4 109.9(4) . .
C1 C2 C4 110.1(4) . .
C3 C2 C5 109.9(4) . .
C1 C2 C5 106.0(3) . .
C4 C2 C5 108.8(4) . .
C2 C3 H3A 109.5 . .
C2 C3 H3B 109.5 . .
H3A C3 H3B 109.5 . .
C2 C3 H3C 109.5 . .
H3A C3 H3C 109.5 . .
H3B C3 H3C 109.5 . .
C2 C4 H4A 109.5 . .
C2 C4 H4B 109.5 . .
H4A C4 H4B 109.5 . .
C2 C4 H4C 109.5 . .
H4A C4 H4C 109.5 . .
H4B C4 H4C 109.5 . .
C2 C5 H5A 109.5 . .
C2 C5 H5B 109.5 . .
H5A C5 H5B 109.5 . .
C2 C5 H5C 109.5 . .
H5A C5 H5C 109.5 . .
H5B C5 H5C 109.5 . .
O3 C11 O4 126.1(4) . .
O3 C11 C12 117.4(4) . .
O4 C11 C12 116.5(4) . .
C14 C12 C15 109.9(4) . .
C14 C12 C13 109.2(4) . .
C15 C12 C13 109.9(4) . .
C14 C12 C11 111.2(4) . .
C15 C12 C11 108.8(3) . .
C13 C12 C11 107.9(4) . .
C12 C13 H13A 109.5 . .
C12 C13 H13B 109.5 . .
H13A C13 H13B 109.5 . .
C12 C13 H13C 109.5 . .
H13A C13 H13C 109.5 . .
H13B C13 H13C 109.5 . .
C12 C14 H14A 109.5 . .
C12 C14 H14B 109.5 . .
H14A C14 H14B 109.5 . .
C12 C14 H14C 109.5 . .
H14A C14 H14C 109.5 . .
H14B C14 H14C 109.5 . .
C12 C15 H15A 109.5 . .
C12 C15 H15B 109.5 . .
H15A C15 H15B 109.5 . .
C12 C15 H15C 109.5 . .
H15A C15 H15C 109.5 . .
H15B C15 H15C 109.5 . .
O7 C21 O8 124.4(4) . .
O7 C21 C22 119.8(4) . .
O8 C21 C22 115.8(4) . .
C23 C22 C25 110.2(5) . .
C23 C22 C21 110.0(4) . .
C25 C22 C21 109.3(4) . .
C23 C22 C24 108.6(5) . .
C25 C22 C24 109.8(5) . .
C21 C22 C24 108.9(4) . .
C22 C23 H23A 109.5 . .
C22 C23 H23B 109.5 . .
H23A C23 H23B 109.5 . .
C22 C23 H23C 109.5 . .
H23A C23 H23C 109.5 . .
H23B C23 H23C 109.5 . .
C22 C24 H24A 109.5 . .
C22 C24 H24B 109.5 . .
H24A C24 H24B 109.5 . .
C22 C24 H24C 109.5 . .
H24A C24 H24C 109.5 . .
H24B C24 H24C 109.5 . .
C22 C25 H25A 109.5 . .
C22 C25 H25B 109.5 . .
H25A C25 H25B 109.5 . .
C22 C25 H25C 109.5 . .
H25A C25 H25C 109.5 . .
H25B C25 H25C 109.5 . .
O9 C31 O10 125.7(4) . .
O9 C31 C32 116.1(3) . .
O10 C31 C32 118.2(3) . .
C34 C32 C35 109.9(4) . .
C34 C32 C31 109.2(4) . .
C35 C32 C31 110.8(3) . .
C34 C32 C33 109.7(4) . .
C35 C32 C33 109.7(4) . .
C31 C32 C33 107.4(3) . .
C32 C33 H33A 109.5 . .
C32 C33 H33B 109.5 . .
H33A C33 H33B 109.5 . .
C32 C33 H33C 109.5 . .
H33A C33 H33C 109.5 . .
H33B C33 H33C 109.5 . .
C32 C34 H34A 109.5 . .
C32 C34 H34B 109.5 . .
H34A C34 H34B 109.5 . .
C32 C34 H34C 109.5 . .
H34A C34 H34C 109.5 . .
H34B C34 H34C 109.5 . .
C32 C35 H35A 109.5 . .
C32 C35 H35B 109.5 . .
H35A C35 H35B 109.5 . .
C32 C35 H35C 109.5 . .
H35A C35 H35C 109.5 . .
H35B C35 H35C 109.5 . .
O12 C41 O13 124.4(4) . .
O12 C41 C42 116.5(4) . .
O13 C41 C42 119.2(4) . .
C43 C42 C41 107.2(4) . .
C43 C42 C44 109.7(4) . .
C41 C42 C44 108.3(4) . .
C43 C42 C45 111.3(5) . .
C41 C42 C45 110.9(4) . .
C44 C42 C45 109.2(5) . .
C42 C43 H43A 109.5 . .
C42 C43 H43B 109.5 . .
H43A C43 H43B 109.5 . .
C42 C43 H43C 109.5 . .
H43A C43 H43C 109.5 . .
H43B C43 H43C 109.5 . .
C42 C44 H44A 109.5 . .
C42 C44 H44B 109.5 . .
H44A C44 H44B 109.5 . .
C42 C44 H44C 109.5 . .
H44A C44 H44C 109.5 . .
H44B C44 H44C 109.5 . .
C42 C45 H45A 109.5 . .
C42 C45 H45B 109.5 . .
H45A C45 H45B 109.5 . .
C42 C45 H45C 109.5 . .
H45A C45 H45C 109.5 . .
H45B C45 H45C 109.5 . .
O14 C51 O15 125.4(6) . .
O14 C51 C52 114.2(6) . .
O15 C51 C52 120.5(5) . .
C55 C52 C53 108.6(5) . .
C55 C52 C54 110.6(5) . .
C53 C52 C54 110.1(5) . .
C55 C52 C51 111.7(5) . .
C53 C52 C51 108.5(5) . .
C54 C52 C51 107.3(4) . .
C52 C53 H53A 109.5 . .
C52 C53 H53B 109.5 . .
H53A C53 H53B 109.5 . .
C52 C53 H53C 109.5 . .
H53A C53 H53C 109.5 . .
H53B C53 H53C 109.5 . .
C52 C54 H54A 109.5 . .
C52 C54 H54B 109.5 . .
H54A C54 H54B 109.5 . .
C52 C54 H54C 109.5 . .
H54A C54 H54C 109.5 . .
H54B C54 H54C 109.5 . .
C52 C55 H55A 109.5 . .
C52 C55 H55B 109.5 . .
H55A C55 H55B 109.5 . .
C52 C55 H55C 109.5 . .
H55A C55 H55C 109.5 . .
H55B C55 H55C 109.5 . .
O21 C61 O22 124.7(4) . .
O21 C61 C62 117.2(4) . .
O22 C61 C62 118.1(4) . .
C65' C62 C64 31.5(8) . .
C65' C62 C63 123.4(10) . .
C64 C62 C63 111.5(9) . .
C65' C62 C64' 126.7(9) . .
C64 C62 C64' 134.9(8) . .
C63 C62 C64' 33.9(5) . .
C65' C62 C61 118.9(8) . .
C64 C62 C61 112.4(6) . .
C63 C62 C61 115.5(6) . .
C64' C62 C61 110.7(6) . .
C65' C62 C65 71.3(9) . .
C64 C62 C65 102.8(7) . .
C63 C62 C65 113.4(8) . .
C64' C62 C65 82.3(8) . .
C61 C62 C65 100.0(6) . .
C65' C62 C63' 87.9(10) . .
C64 C62 C63' 56.9(7) . .
C63 C62 C63' 72.1(8) . .
C64' C62 C63' 106.0(9) . .
C61 C62 C63' 96.0(7) . .
C65 C62 C63' 158.1(8) . .
C62 C63 H63A 109.5 . .
C62 C63 H63B 109.5 . .
H63A C63 H63B 109.5 . .
C62 C63 H63C 109.5 . .
H63A C63 H63C 109.5 . .
H63B C63 H63C 109.5 . .
C62 C63' H63D 109.5 . .
C62 C63' H63E 109.5 . .
H63D C63' H63E 109.5 . .
C62 C63' H63F 109.5 . .
H63D C63' H63F 109.5 . .
H63E C63' H63F 109.5 . .
C62 C64 H64A 109.5 . .
C62 C64 H64B 109.5 . .
H64A C64 H64B 109.5 . .
C62 C64 H64C 109.5 . .
H64A C64 H64C 109.5 . .
H64B C64 H64C 109.5 . .
C62 C64' H64D 109.5 . .
C62 C64' H64E 109.5 . .
H64D C64' H64E 109.5 . .
C62 C64' H64F 109.5 . .
H64D C64' H64F 109.5 . .
H64E C64' H64F 109.5 . .
C62 C65 H65A 109.5 . .
C62 C65 H65B 109.5 . .
H65A C65 H65B 109.5 . .
C62 C65 H65C 109.5 . .
H65A C65 H65C 109.5 . .
H65B C65 H65C 109.5 . .
C62 C65' H65D 109.5 . .
C62 C65' H65E 109.5 . .
H65D C65' H65E 109.5 . .
C62 C65' H65F 109.5 . .
H65D C65' H65F 109.5 . .
H65E C65' H65F 109.5 . .
O24 C71 O25 125.1(4) . .
O24 C71 C72 117.9(3) . .
O25 C71 C72 117.0(3) . .
C75 C72 C71 111.6(3) . .
C75 C72 C73 109.3(4) . .
C71 C72 C73 108.8(3) . .
C75 C72 C74 110.4(4) . .
C71 C72 C74 108.0(3) . .
C73 C72 C74 108.8(4) . .
C72 C73 H73A 109.5 . .
C72 C73 H73B 109.5 . .
H73A C73 H73B 109.5 . .
C72 C73 H73C 109.5 . .
H73A C73 H73C 109.5 . .
H73B C73 H73C 109.5 . .
C72 C74 H74A 109.5 . .
C72 C74 H74B 109.5 . .
H74A C74 H74B 109.5 . .
C72 C74 H74C 109.5 . .
H74A C74 H74C 109.5 . .
H74B C74 H74C 109.5 . .
C72 C75 H75A 109.5 . .
C72 C75 H75B 109.5 . .
H75A C75 H75B 109.5 . .
C72 C75 H75C 109.5 . .
H75A C75 H75C 109.5 . .
H75B C75 H75C 109.5 . .
O26 C81 O27 118.0(4) . .
O26 C81 C82 121.3(4) . .
O27 C81 C82 120.6(4) . .
O26 C81 Fe8 59.7(2) . .
O27 C81 Fe8 58.3(2) . .
C82 C81 Fe8 176.3(3) . .
C84 C82 C83 110.1(5) . .
C84 C82 C81 108.9(4) . .
C83 C82 C81 106.6(4) . .
C84 C82 C85 110.0(5) . .
C83 C82 C85 110.4(5) . .
C81 C82 C85 110.7(4) . .
C82 C83 H83A 109.5 . .
C82 C83 H83B 109.5 . .
H83A C83 H83B 109.5 . .
C82 C83 H83C 109.5 . .
H83A C83 H83C 109.5 . .
H83B C83 H83C 109.5 . .
C82 C84 H84A 109.5 . .
C82 C84 H84B 109.5 . .
H84A C84 H84B 109.5 . .
C82 C84 H84C 109.5 . .
H84A C84 H84C 109.5 . .
H84B C84 H84C 109.5 . .
C82 C85 H85A 109.5 . .
C82 C85 H85B 109.5 . .
H85A C85 H85B 109.5 . .
C82 C85 H85C 109.5 . .
H85A C85 H85C 109.5 . .
H85B C85 H85C 109.5 . .
O29 C91 O28 124.9(4) . .
O29 C91 C92 117.1(4) . .
O28 C91 C92 118.0(4) . .
C95' C92 C93' 111.4(13) . .
C95' C92 C93 135.8(11) . .
C93' C92 C93 33.8(6) . .
C95' C92 C94 68.7(11) . .
C93' C92 C94 131.5(8) . .
C93 C92 C94 111.3(6) . .
C95' C92 C91 111.4(11) . .
C93' C92 C91 111.7(7) . .
C93 C92 C91 108.8(5) . .
C94 C92 C91 112.6(5) . .
C95' C92 C95 40.9(11) . .
C93' C92 C95 77.6(8) . .
C93 C92 C95 110.5(6) . .
C94 C92 C95 108.1(6) . .
C91 C92 C95 105.3(5) . .
C95' C92 C94' 103.5(12) . .
C93' C92 C94' 109.0(9) . .
C93 C92 C94' 79.2(7) . .
C94 C92 C94' 36.4(5) . .
C91 C92 C94' 109.4(6) . .
C95 C92 C94' 138.3(7) . .
C92 C93 H93A 109.5 . .
C92 C93 H93B 109.5 . .
H93A C93 H93B 109.5 . .
C92 C93 H93C 109.5 . .
H93A C93 H93C 109.5 . .
H93B C93 H93C 109.5 . .
C92 C93' H93D 109.5 . .
C92 C93' H93E 109.5 . .
H93D C93' H93E 109.5 . .
C92 C93' H93F 109.5 . .
H93D C93' H93F 109.5 . .
H93E C93' H93F 109.5 . .
C92 C94 H94A 109.5 . .
C92 C94 H94B 109.5 . .
H94A C94 H94B 109.5 . .
C92 C94 H94C 109.5 . .
H94A C94 H94C 109.5 . .
H94B C94 H94C 109.5 . .
C92 C94' H94D 109.5 . .
C92 C94' H94E 109.5 . .
H94D C94' H94E 109.5 . .
C92 C94' H94F 109.5 . .
H94D C94' H94F 109.5 . .
H94E C94' H94F 109.5 . .
C92 C95 H95A 109.5 . .
C92 C95 H95B 109.5 . .
H95A C95 H95B 109.5 . .
C92 C95 H95C 109.5 . .
H95A C95 H95C 109.5 . .
H95B C95 H95C 109.5 . .
C92 C95' H95D 109.5 . .
C92 C95' H95E 109.5 . .
H95D C95' H95E 109.5 . .
C92 C95' H95F 109.5 . .
H95D C95' H95F 109.5 . .
H95E C95' H95F 109.5 . .
O31 C101 O32 124.6(4) . .
O31 C101 C102 117.9(4) . .
O32 C101 C102 117.4(4) . .
C105 C102 C103 110.8(4) . .
C105 C102 C101 111.3(4) . .
C103 C102 C101 110.4(4) . .
C105 C102 C104 109.8(4) . .
C103 C102 C104 108.5(5) . .
C101 C102 C104 105.8(4) . .
C102 C103 H10A 109.5 . .
C102 C103 H10B 109.5 . .
H10A C103 H10B 109.5 . .
C102 C103 H10C 109.5 . .
H10A C103 H10C 109.5 . .
H10B C103 H10C 109.5 . .
C102 C104 H10D 109.5 . .
C102 C104 H10E 109.5 . .
H10D C104 H10E 109.5 . .
C102 C104 H10F 109.5 . .
H10D C104 H10F 109.5 . .
H10E C104 H10F 109.5 . .
C102 C105 H10G 109.5 . .
C102 C105 H10H 109.5 . .
H10G C105 H10H 109.5 . .
C102 C105 H10I 109.5 . .
H10G C105 H10I 109.5 . .
H10H C105 H10I 109.5 . .
O33 C111 O34 125.0(4) . .
O33 C111 C112 117.0(4) . .
O34 C111 C112 118.0(4) . .
C113 C112 C114 109.1(4) . .
C113 C112 C115 110.6(4) . .
C114 C112 C115 109.4(4) . .
C113 C112 C111 112.0(4) . .
C114 C112 C111 106.9(4) . .
C115 C112 C111 108.8(4) . .
C112 C113 H11A 109.5 . .
C112 C113 H11B 109.5 . .
H11A C113 H11B 109.5 . .
C112 C113 H11C 109.5 . .
H11A C113 H11C 109.5 . .
H11B C113 H11C 109.5 . .
C112 C114 H11D 109.5 . .
C112 C114 H11E 109.5 . .
H11D C114 H11E 109.5 . .
C112 C114 H11F 109.5 . .
H11D C114 H11F 109.5 . .
H11E C114 H11F 109.5 . .
C112 C115 H11G 109.5 . .
C112 C115 H11H 109.5 . .
H11G C115 H11H 109.5 . .
C112 C115 H11I 109.5 . .
H11G C115 H11I 109.5 . .
H11H C115 H11I 109.5 . .
O36 C121 O35 124.6(4) . .
O36 C121 C122 116.7(4) . .
O35 C121 C122 118.6(4) . .
C124 C122 C127 133.5(10) . .
C124 C122 C126 62.2(10) . .
C127 C122 C126 114.1(5) . .
C124 C122 C121 115.3(9) . .
C127 C122 C121 109.0(4) . .
C126 C122 C121 110.6(4) . .
C124 C122 C128 112.4(11) . .
C127 C122 C128 35.6(7) . .
C126 C122 C128 137.0(8) . .
C121 C122 C128 109.5(7) . .
C124 C122 C123 96.3(12) . .
C127 C122 C123 80.9(9) . .
C126 C122 C123 36.8(8) . .
C121 C122 C123 109.7(8) . .
C128 C122 C123 113.1(11) . .
C124 C122 C125 44.7(9) . .
C127 C122 C125 109.6(5) . .
C126 C122 C125 106.3(5) . .
C121 C122 C125 107.0(4) . .
C128 C122 C125 75.9(8) . .
C123 C122 C125 135.7(9) . .
C122 C123 H12A 109.5 . .
C122 C123 H12B 109.5 . .
H12A C123 H12B 109.5 . .
C122 C123 H12C 109.5 . .
H12A C123 H12C 109.5 . .
H12B C123 H12C 109.5 . .
C122 C124 H12D 109.5 . .
C122 C124 H12E 109.5 . .
H12D C124 H12E 109.5 . .
C122 C124 H12F 109.5 . .
H12D C124 H12F 109.5 . .
H12E C124 H12F 109.5 . .
C122 C125 H12G 109.5 . .
C122 C125 H12H 109.5 . .
H12G C125 H12H 109.5 . .
C122 C125 H12I 109.5 . .
H12G C125 H12I 109.5 . .
H12H C125 H12I 109.5 . .
C122 C126 H12J 109.5 . .
C122 C126 H12K 109.5 . .
H12J C126 H12K 109.5 . .
C122 C126 H12L 109.5 . .
H12J C126 H12L 109.5 . .
H12K C126 H12L 109.5 . .
C122 C127 H12M 109.5 . .
C122 C127 H12N 109.5 . .
H12M C127 H12N 109.5 . .
C122 C127 H12O 109.5 . .
H12M C127 H12O 109.5 . .
H12N C127 H12O 109.5 . .
C122 C128 H12P 109.5 . .
C122 C128 H12Q 109.5 . .
H12P C128 H12Q 109.5 . .
C122 C128 H12R 109.5 . .
H12P C128 H12R 109.5 . .
H12Q C128 H12R 109.5 . .
O38 C131 O37 118.9(4) . .
O38 C131 C132 120.6(4) . .
O37 C131 C132 120.4(4) . .
O38 C131 Fe9 59.7(2) . .
O37 C131 Fe9 59.3(2) . .
C132 C131 Fe9 178.7(4) . .
C134 C132 C135 128.2(12) . .
C134 C132 C138 42.6(9) . .
C135 C132 C138 133.3(9) . .
C134 C132 C136 138.8(10) . .
C135 C132 C136 37.7(7) . .
C138 C132 C136 111.4(7) . .
C134 C132 C131 111.3(9) . .
C135 C132 C131 112.0(8) . .
C138 C132 C131 111.7(6) . .
C136 C132 C131 108.5(6) . .
C134 C132 C137 71.0(10) . .
C135 C132 C137 70.0(9) . .
C138 C132 C137 111.0(7) . .
C136 C132 C137 106.7(7) . .
C131 C132 C137 107.4(6) . .
C134 C132 C133 94.5(12) . .
C135 C132 C133 101.1(11) . .
C138 C132 C133 52.4(8) . .
C136 C132 C133 65.4(8) . .
C131 C132 C133 104.2(8) . .
C137 C132 C133 148.2(9) . .
C132 C133 H13D 109.5 . .
C132 C133 H13E 109.5 . .
H13D C133 H13E 109.5 . .
C132 C133 H13F 109.4 . .
H13D C133 H13F 109.5 . .
H13E C133 H13F 109.5 . .
C132 C134 H13G 109.4 . .
C132 C134 H13H 109.5 . .
H13G C134 H13H 109.5 . .
C132 C134 H13I 109.5 . .
H13G C134 H13I 109.5 . .
H13H C134 H13I 109.5 . .
C132 C135 H13J 109.5 . .
C132 C135 H13K 109.5 . .
H13J C135 H13K 109.5 . .
C132 C135 H13L 109.4 . .
H13J C135 H13L 109.5 . .
H13K C135 H13L 109.5 . .
C132 C136 H13M 109.5 . .
C132 C136 H13N 109.5 . .
H13M C136 H13N 109.5 . .
C132 C136 H13O 109.5 . .
H13M C136 H13O 109.5 . .
H13N C136 H13O 109.5 . .
C132 C137 H13P 109.5 . .
C132 C137 H13Q 109.5 . .
H13P C137 H13Q 109.5 . .
C132 C137 H13R 109.5 . .
H13P C137 H13R 109.5 . .
H13Q C137 H13R 109.5 . .
C132 C138 H13S 109.4 . .
C132 C138 H13T 109.5 . .
H13S C138 H13T 109.5 . .
C132 C138 H13U 109.5 . .
H13S C138 H13U 109.5 . .
H13T C138 H13U 109.5 . .
O5 C140 C141 110.5(3) . .
O5 C140 H14D 109.6 . .
C141 C140 H14D 109.6 . .
O5 C140 H14E 109.6 . .
C141 C140 H14E 109.6 . .
H14D C140 H14E 108.1 . .
N1 C141 C140 110.9(3) . .
N1 C141 H14F 109.5 . .
C140 C141 H14F 109.5 . .
N1 C141 H14G 109.5 . .
C140 C141 H14G 109.5 . .
H14F C141 H14G 108.1 . .
N1 C142 C143 109.6(3) . .
N1 C142 H14H 109.8 . .
C143 C142 H14H 109.8 . .
N1 C142 H14I 109.8 . .
C143 C142 H14I 109.8 . .
H14H C142 H14I 108.2 . .
N2 C143 C142 109.4(3) . .
N2 C143 H14J 109.8 . .
C142 C143 H14J 109.8 . .
N2 C143 H14K 109.8 . .
C142 C143 H14K 109.8 . .
H14J C143 H14K 108.2 . .
N2 C144 C145 111.0(3) . .
N2 C144 H14L 109.4 . .
C145 C144 H14L 109.4 . .
N2 C144 H14M 109.4 . .
C145 C144 H14M 109.4 . .
H14L C144 H14M 108.0 . .
O16 C145 C144 112.4(3) . .
O16 C145 H14N 109.1 . .
C144 C145 H14N 109.1 . .
O16 C145 H14O 109.1 . .
C144 C145 H14O 109.1 . .
H14N C145 H14O 107.9 . .
O17 C146 C147 107.7(3) . .
O17 C146 H14P 110.2 . .
C147 C146 H14P 110.2 . .
O17 C146 H14Q 110.2 . .
C147 C146 H14Q 110.2 . .
H14P C146 H14Q 108.5 . .
N4 C147 C146 109.9(3) . .
N4 C147 H14R 109.7 . .
C146 C147 H14R 109.7 . .
N4 C147 H14S 109.7 . .
C146 C147 H14S 109.7 . .
H14R C147 H14S 108.2 . .
N3 C148 C149 109.6(3) . .
N3 C148 H14T 109.7 . .
C149 C148 H14T 109.7 . .
N3 C148 H14U 109.7 . .
C149 C148 H14U 109.7 . .
H14T C148 H14U 108.2 . .
N4 C149 C148 110.9(3) . .
N4 C149 H14V 109.5 . .
C148 C149 H14V 109.5 . .
N4 C149 H14W 109.5 . .
C148 C149 H14W 109.5 . .
H14V C149 H14W 108.0 . .
N3 C150 C151 108.8(3) . .
N3 C150 H15D 109.9 . .
C151 C150 H15D 109.9 . .
N3 C150 H15E 109.9 . .
C151 C150 H15E 109.9 . .
H15D C150 H15E 108.3 . .
O18 C151 C150 108.6(3) . .
O18 C151 H15F 110.0 . .
C150 C151 H15F 110.0 . .
O18 C151 H15G 110.0 . .
C150 C151 H15G 110.0 . .
H15F C151 H15G 108.3 . .

loop_
_geom_bond_atom_site_label_1
_geom_bond_atom_site_label_2
_geom_bond_distance
_geom_bond_site_symmetry_2
Fe1 O6 1.848(2) .
Fe1 O5 1.981(3) 2_665
Fe1 O5 2.022(3) .
Fe1 O1 2.046(3) .
Fe1 O3 2.055(3) .
Fe1 O7 2.102(3) .
Fe2 O6 1.923(2) .
Fe2 O11 1.993(2) .
Fe2 O12 1.994(3) .
Fe2 O4 2.019(3) .
Fe2 O2 2.028(3) .
Fe2 O9 2.083(3) .
Fe2 Fe3 2.8417(7) .
Fe3 O6 1.894(2) .
Fe3 O11 1.937(3) .
Fe3 O8 2.019(3) .
Fe3 O10 2.060(2) .
Fe3 N2 2.163(3) .
Fe3 N1 2.220(3) .
Fe4 O11 1.819(3) .
Fe4 O14 1.872(4) .
Fe4 O17 1.974(3) .
Fe4 O13 2.013(3) .
Fe4 O16 2.029(3) .
Fe5 O18 1.954(2) .
Fe5 O16 1.966(3) .
Fe5 O19 2.000(2) .
Fe5 O17 2.011(2) .
Fe5 N4 2.175(3) .
Fe5 N3 2.202(3) .
Fe6 O23 1.943(2) .
Fe6 O30 1.978(2) .
Fe6 O31 2.030(3) .
Fe6 O21 2.032(3) .
Fe6 O18 2.034(2) .
Fe6 O29 2.042(3) .
Fe6 Fe7 2.9008(8) .
Fe7 O23 1.941(2) .
Fe7 O30 1.949(2) .
Fe7 O24 2.024(3) .
Fe7 O35 2.042(2) .
Fe7 O19 2.048(2) .
Fe7 O33 2.073(3) .
Fe8 O23 1.849(2) .
Fe8 O28 1.994(3) .
Fe8 O25 2.036(3) .
Fe8 O22 2.037(3) .
Fe8 O27 2.108(3) .
Fe8 O26 2.140(3) .
Fe8 C81 2.478(4) .
Fe9 O30 1.843(2) .
Fe9 O34 1.980(3) .
Fe9 O32 2.018(3) .
Fe9 O36 2.084(3) .
Fe9 O37 2.114(3) .
Fe9 O38 2.123(3) .
Fe9 C131 2.460(5) .
N1 C141 1.479(5) .
N1 C142 1.483(4) .
N1 H1A 0.9300 .
N2 C144 1.478(5) .
N2 C143 1.490(5) .
N2 H2A 0.9300 .
N3 C148 1.478(5) .
N3 C150 1.490(5) .
N3 H3D 0.9300 .
N4 C147 1.475(5) .
N4 C149 1.494(5) .
N4 H4D 0.9300 .
O1 C1 1.259(4) .
O2 C1 1.267(5) .
O3 C11 1.260(5) .
O4 C11 1.262(5) .
O5 C140 1.415(4) .
O5 Fe1 1.981(3) 2_665
O7 C21 1.254(5) .
O8 C21 1.278(4) .
O9 C31 1.262(4) .
O10 C31 1.267(4) .
O12 C41 1.248(5) .
O13 C41 1.256(5) .
O14 C51 1.198(6) .
O15 C51 1.214(6) .
O16 C145 1.438(5) .
O17 C146 1.434(5) .
O18 C151 1.446(4) .
O21 C61 1.259(5) .
O22 C61 1.260(5) .
O24 C71 1.262(4) .
O25 C71 1.264(4) .
O26 C81 1.262(5) .
O27 C81 1.285(5) .
O28 C91 1.276(5) .
O29 C91 1.253(5) .
O31 C101 1.262(5) .
O32 C101 1.274(5) .
O33 C111 1.261(4) .
O34 C111 1.274(5) .
O35 C121 1.266(5) .
O36 C121 1.259(5) .
O37 C131 1.285(5) .
O38 C131 1.253(5) .
C1 C2 1.522(5) .
C2 C3 1.516(6) .
C2 C4 1.523(6) .
C2 C5 1.532(6) .
C3 H3A 0.9800 .
C3 H3B 0.9800 .
C3 H3C 0.9800 .
C4 H4A 0.9800 .
C4 H4B 0.9800 .
C4 H4C 0.9800 .
C5 H5A 0.9800 .
C5 H5B 0.9800 .
C5 H5C 0.9800 .
C11 C12 1.546(5) .
C12 C14 1.521(6) .
C12 C15 1.523(6) .
C12 C13 1.533(6) .
C13 H13A 0.9800 .
C13 H13B 0.9800 .
C13 H13C 0.9800 .
C14 H14A 0.9800 .
C14 H14B 0.9800 .
C14 H14C 0.9800 .
C15 H15A 0.9800 .
C15 H15B 0.9800 .
C15 H15C 0.9800 .
C21 C22 1.521(5) .
C22 C23 1.509(6) .
C22 C25 1.516(7) .
C22 C24 1.524(6) .
C23 H23A 0.9800 .
C23 H23B 0.9800 .
C23 H23C 0.9800 .
C24 H24A 0.9800 .
C24 H24B 0.9800 .
C24 H24C 0.9800 .
C25 H25A 0.9800 .
C25 H25B 0.9800 .
C25 H25C 0.9800 .
C31 C32 1.524(5) .
C32 C34 1.502(6) .
C32 C35 1.520(6) .
C32 C33 1.532(6) .
C33 H33A 0.9800 .
C33 H33B 0.9800 .
C33 H33C 0.9800 .
C34 H34A 0.9800 .
C34 H34B 0.9800 .
C34 H34C 0.9800 .
C35 H35A 0.9800 .
C35 H35B 0.9800 .
C35 H35C 0.9800 .
C41 C42 1.522(6) .
C42 C43 1.505(7) .
C42 C44 1.523(7) .
C42 C45 1.524(7) .
C43 H43A 0.9800 .
C43 H43B 0.9800 .
C43 H43C 0.9800 .
C44 H44A 0.9800 .
C44 H44B 0.9800 .
C44 H44C 0.9800 .
C45 H45A 0.9800 .
C45 H45B 0.9800 .
C45 H45C 0.9800 .
C51 C52 1.542(7) .
C52 C55 1.493(7) .
C52 C53 1.507(7) .
C52 C54 1.527(6) .
C53 H53A 0.9800 .
C53 H53B 0.9800 .
C53 H53C 0.9800 .
C54 H54A 0.9800 .
C54 H54B 0.9800 .
C54 H54C 0.9800 .
C55 H55A 0.9800 .
C55 H55B 0.9800 .
C55 H55C 0.9800 .
C61 C62 1.538(7) .
C62 C65' 1.311(15) .
C62 C64 1.456(12) .
C62 C63 1.485(12) .
C62 C64' 1.494(11) .
C62 C65 1.738(13) .
C62 C63' 1.894(18) .
C63 H63A 0.9800 .
C63 H63B 0.9800 .
C63 H63C 0.9800 .
C63' H63D 0.9800 .
C63' H63E 0.9800 .
C63' H63F 0.9800 .
C64 H64A 0.9800 .
C64 H64B 0.9800 .
C64 H64C 0.9800 .
C64' H64D 0.9800 .
C64' H64E 0.9800 .
C64' H64F 0.9800 .
C65 H65A 0.9800 .
C65 H65B 0.9800 .
C65 H65C 0.9800 .
C65' H65D 0.9800 .
C65' H65E 0.9800 .
C65' H65F 0.9800 .
C71 C72 1.534(5) .
C72 C75 1.529(6) .
C72 C73 1.534(6) .
C72 C74 1.554(6) .
C73 H73A 0.9800 .
C73 H73B 0.9800 .
C73 H73C 0.9800 .
C74 H74A 0.9800 .
C74 H74B 0.9800 .
C74 H74C 0.9800 .
C75 H75A 0.9800 .
C75 H75B 0.9800 .
C75 H75C 0.9800 .
C81 C82 1.515(6) .
C82 C84 1.508(7) .
C82 C83 1.511(7) .
C82 C85 1.516(7) .
C83 H83A 0.9800 .
C83 H83B 0.9800 .
C83 H83C 0.9800 .
C84 H84A 0.9800 .
C84 H84B 0.9800 .
C84 H84C 0.9800 .
C85 H85A 0.9800 .
C85 H85B 0.9800 .
C85 H85C 0.9800 .
C91 C92 1.542(6) .
C92 C95' 1.40(2) .
C92 C93' 1.506(15) .
C92 C93 1.528(10) .
C92 C94 1.531(9) .
C92 C95 1.548(10) .
C92 C94' 1.620(14) .
C93 H93A 0.9800 .
C93 H93B 0.9800 .
C93 H93C 0.9800 .
C93' H93D 0.9800 .
C93' H93E 0.9800 .
C93' H93F 0.9800 .
C94 H94A 0.9800 .
C94 H94B 0.9800 .
C94 H94C 0.9800 .
C94' H94D 0.9800 .
C94' H94E 0.9800 .
C94' H94F 0.9800 .
C95 H95A 0.9800 .
C95 H95B 0.9800 .
C95 H95C 0.9800 .
C95' H95D 0.9800 .
C95' H95E 0.9800 .
C95' H95F 0.9800 .
C101 C102 1.525(6) .
C102 C105 1.507(6) .
C102 C103 1.509(6) .
C102 C104 1.555(7) .
C103 H10A 0.9800 .
C103 H10B 0.9800 .
C103 H10C 0.9800 .
C104 H10D 0.9800 .
C104 H10E 0.9800 .
C104 H10F 0.9800 .
C105 H10G 0.9800 .
C105 H10H 0.9800 .
C105 H10I 0.9800 .
C111 C112 1.536(6) .
C112 C113 1.527(6) .
C112 C114 1.527(6) .
C112 C115 1.532(6) .
C113 H11A 0.9800 .
C113 H11B 0.9800 .
C113 H11C 0.9800 .
C114 H11D 0.9800 .
C114 H11E 0.9800 .
C114 H11F 0.9800 .
C115 H11G 0.9800 .
C115 H11H 0.9800 .
C115 H11I 0.9800 .
C121 C122 1.527(5) .
C122 C124 1.47(2) .
C122 C127 1.488(9) .
C122 C126 1.515(8) .
C122 C128 1.546(17) .
C122 C123 1.55(2) .
C122 C125 1.556(9) .
C123 H12A 0.9800 .
C123 H12B 0.9800 .
C123 H12C 0.9800 .
C124 H12D 0.9800 .
C124 H12E 0.9800 .
C124 H12F 0.9800 .
C125 H12G 0.9800 .
C125 H12H 0.9800 .
C125 H12I 0.9800 .
C126 H12J 0.9800 .
C126 H12K 0.9800 .
C126 H12L 0.9800 .
C127 H12M 0.9800 .
C127 H12N 0.9800 .
C127 H12O 0.9800 .
C128 H12P 0.9800 .
C128 H12Q 0.9800 .
C128 H12R 0.9800 .
C131 C132 1.540(6) .
C132 C134 1.42(2) .
C132 C135 1.431(17) .
C132 C138 1.512(11) .
C132 C136 1.513(11) .
C132 C137 1.560(12) .
C132 C133 1.713(19) .
C133 H13D 0.9800 .
C133 H13E 0.9800 .
C133 H13F 0.9800 .
C134 H13G 0.9800 .
C134 H13H 0.9800 .
C134 H13I 0.9800 .
C135 H13J 0.9800 .
C135 H13K 0.9800 .
C135 H13L 0.9800 .
C136 H13M 0.9800 .
C136 H13N 0.9800 .
C136 H13O 0.9800 .
C137 H13P 0.9800 .
C137 H13Q 0.9800 .
C137 H13R 0.9800 .
C138 H13S 0.9800 .
C138 H13T 0.9800 .
C138 H13U 0.9800 .
C140 C141 1.514(5) .
C140 H14D 0.9900 .
C140 H14E 0.9900 .
C141 H14F 0.9900 .
C141 H14G 0.9900 .
C142 C143 1.512(5) .
C142 H14H 0.9900 .
C142 H14I 0.9900 .
C143 H14J 0.9900 .
C143 H14K 0.9900 .
C144 C145 1.492(6) .
C144 H14L 0.9900 .
C144 H14M 0.9900 .
C145 H14N 0.9900 .
C145 H14O 0.9900 .
C146 C147 1.514(6) .
C146 H14P 0.9900 .
C146 H14Q 0.9900 .
C147 H14R 0.9900 .
C147 H14S 0.9900 .
C148 C149 1.499(6) .
C148 H14T 0.9900 .
C148 H14U 0.9900 .
C149 H14V 0.9900 .
C149 H14W 0.9900 .
C150 C151 1.502(5) .
C150 H15D 0.9900 .
C150 H15E 0.9900 .
C151 H15F 0.9900 .
C151 H15G 0.9900 .

loop_
_geom_hbond_atom_site_label_D
_geom_hbond_atom_site_label_H
_geom_hbond_atom_site_label_A
_geom_hbond_distance_DH
_geom_hbond_distance_HA
_geom_hbond_distance_DA
_geom_hbond_angle_DHA
N1 H1A O7 0.93 2.58 3.289(4) 133.9
N2 H2A O19 0.93 2.23 3.081(4) 151.6
N3 H3D O15 0.93 1.96 2.878(5) 169.0
N4 H4D O37 0.93 2.32 3.039(4) 134.2
N4 H4D O30 0.93 2.35 3.096(4) 136.8
